data_7115649
loop_
_publ_author_name
'Richard A. Lewis'
'K. Cory MacLeod'
'Brandon Q. Mercado'
'Patrick L. Holland'

_publ_section_title
;
 Geometric and redox flexibility of pyridine as a redox-active ligand that
 can reversibly accept one or two electrons
;
_journal_name_full Chem.Commun.
_journal_page_first 11114
_journal_paper_doi 10.1039/C4cc05495D
_journal_volume 50
_journal_year 2014
_chemical_absolute_configuration ad
_chemical_formula_moiety '2(C64 H74 Fe2 N8), C5 H5 N, 3(C4 H10 O)'
_chemical_formula_sum 'C145 H183 Fe4 N17 O3'
_chemical_formula_weight 2435.47
_chemical_name_systematic
; 
 ? 
;
_space_group_crystal_system orthorhombic
_space_group_IT_number 29
_space_group_name_Hall 'P 2c -2ac'
_space_group_name_H-M_alt 'P c a 21'
_symmetry_space_group_name_Hall 'P 2c -2ac'
_symmetry_space_group_name_H-M 'P c a 21'
_atom_sites_solution_hydrogens geom
_atom_sites_solution_primary direct
_atom_sites_solution_secondary difmap
_audit_creation_method SHELXL-2013
_cell_angle_alpha 90
_cell_angle_beta 90
_cell_angle_gamma 90
_cell_formula_units_Z 4
_cell_length_a 27.6897(2)
_cell_length_b 11.5655(5)
_cell_length_c 42.052(3)
_cell_measurement_reflns_used 146873
_cell_measurement_temperature 93(2)
_cell_measurement_theta_max 68.0
_cell_measurement_theta_min 1.9
_cell_volume 13467.0(11)
_computing_cell_refinement 'CrystalClear-SM Expert 2.0 r15 (Rigaku, 2011)'
_computing_data_collection 'CrystalClear-SM Expert 2.0 r15 (Rigaku, 2011)'
_computing_data_reduction 'CrystalClear-SM Expert 2.0 r15 (Rigaku, 2011)'
_computing_molecular_graphics
;
Dolomanov, O.V.; Bourhis, L.J.; Gildea, R.J.; Howard, J.A.K.; Puschmann, H., 
OLEX2: A complete structure solution, refinement and analysis program
(2009). J. Appl. Cryst., 42, 339-341.
;
_computing_publication_material 'SHELXL-2013 (Sheldrick, 2013)'
_computing_structure_refinement 'SHELXL-2013 (Sheldrick, 2013)'
_computing_structure_solution 'SHELXS-2013 (Sheldrick, 2013)'
_diffrn_ambient_temperature 93(2)
_diffrn_detector_area_resol_mean 22.2
_diffrn_measured_fraction_theta_full 0.945
_diffrn_measured_fraction_theta_max 1.000
_diffrn_measurement_device_type 'Rigaku Saturn 944+ CCD'
_diffrn_measurement_method \w
_diffrn_radiation_type CuK\a
_diffrn_radiation_wavelength 1.54187
_diffrn_reflns_av_R_equivalents 0.2488
_diffrn_reflns_av_unetI/netI 0.1083
_diffrn_reflns_Laue_measured_fraction_full 0.945
_diffrn_reflns_Laue_measured_fraction_max 1.000
_diffrn_reflns_limit_h_max 32
_diffrn_reflns_limit_h_min -32
_diffrn_reflns_limit_k_max 13
_diffrn_reflns_limit_k_min -13
_diffrn_reflns_limit_l_max 49
_diffrn_reflns_limit_l_min -49
_diffrn_reflns_number 447121
_diffrn_reflns_point_group_measured_fraction_full 0.945
_diffrn_reflns_point_group_measured_fraction_max 1.000
_diffrn_reflns_theta_full 67.687
_diffrn_reflns_theta_max 65.086
_diffrn_reflns_theta_min 2.101
_diffrn_source 'Rotating Anode'
_exptl_absorpt_coefficient_mu 3.832
_exptl_absorpt_correction_T_max 0.894
_exptl_absorpt_correction_T_min 0.630
_exptl_absorpt_correction_type multi-scan
_exptl_absorpt_process_details 'Jacobson, R. (1998) Private Communication'
_exptl_crystal_colour Red
_exptl_crystal_density_diffrn 1.201
_exptl_crystal_density_method 'not measured'
_exptl_crystal_description Block
_exptl_crystal_F_000 5200
_exptl_crystal_size_max 0.050
_exptl_crystal_size_mid 0.030
_exptl_crystal_size_min 0.030
_refine_diff_density_max 0.556
_refine_diff_density_min -0.397
_refine_diff_density_rms 0.096
_refine_ls_abs_structure_details
; 
 Flack x determined using 4731 quotients [(I+)-(I-)]/[(I+)+(I-)] 
 (Parsons and Flack (2004), Acta Cryst. A60, s61). 
;
_refine_ls_abs_structure_Flack 0.083(3)
_refine_ls_extinction_coef 0.00137(9)
_refine_ls_extinction_expression Fc^*^=kFc[1+0.001xFc^2^\l^3^/sin(2\q)]^-1/4^
_refine_ls_extinction_method SHELXL
_refine_ls_goodness_of_fit_ref 0.947
_refine_ls_hydrogen_treatment constr
_refine_ls_matrix_type full
_refine_ls_number_parameters 1621
_refine_ls_number_reflns 22989
_refine_ls_number_restraints 765
_refine_ls_restrained_S_all 0.937
_refine_ls_R_factor_all 0.1250
_refine_ls_R_factor_gt 0.0756
_refine_ls_shift/su_max 0.001
_refine_ls_shift/su_mean 0.000
_refine_ls_structure_factor_coef Fsqd
_refine_ls_weighting_details 'w=1/[\s^2^(Fo^2^)+(0.1166P)^2^] where P=(Fo^2^+2Fc^2^)/3'
_refine_ls_weighting_scheme calc
_refine_ls_wR_factor_gt 0.1701
_refine_ls_wR_factor_ref 0.2021
_reflns_Friedel_coverage 0.969
_reflns_Friedel_fraction_full 0.944
_reflns_Friedel_fraction_max 1.000
_reflns_number_gt 12937
_reflns_number_total 22989
_reflns_threshold_expression 'I > 2\s(I)'
_cod_data_source_file c4cc05495d2.cif
_cod_data_source_block 007-14047
_cod_original_cell_volume 13467.1(11)
_cod_database_code 7115649
_shelx_space_group_comment
; 
The symmetry employed for this shelxl refinement is uniquely defined 
by the following loop, which should always be used as a source of 
symmetry information in preference to the above space-group names. 
They are only intended as comments. 
;
_shelx_estimated_absorpt_t_min 0.832
_shelx_estimated_absorpt_t_max 0.894
_shelxl_version_number 2013-3

loop_
_space_group_symop_operation_xyz
'x, y, z'
'-x, -y, z+1/2'
'x+1/2, -y, z'
'-x+1/2, y, z+1/2'

loop_
_atom_site_label
_atom_site_type_symbol
_atom_site_fract_x
_atom_site_fract_y
_atom_site_fract_z
_atom_site_U_iso_or_equiv
_atom_site_adp_type
_atom_site_occupancy
_atom_site_site_symmetry_order
_atom_site_calc_flag
_atom_site_refinement_flags_posn
_atom_site_refinement_flags_adp
_atom_site_refinement_flags_occupancy
_atom_site_disorder_assembly
_atom_site_disorder_group
Fe1 Fe 0.68135(5) 0.48585(14) 0.06832(4) 0.0683(5) Uani 1 1 d . U . . .
N11 N 0.7342(3) 0.5862(7) 0.05416(17) 0.0613(19) Uani 1 1 d . U . . .
N21 N 0.6681(3) 0.5876(9) 0.10490(19) 0.076(2) Uani 1 1 d . U . . .
C11 C 0.7891(4) 0.7581(9) 0.0512(3) 0.076(3) Uani 1 1 d . U . . .
H11A H 0.8038 0.7106 0.0345 0.114 Uiso 1 1 calc R U . . .
H11B H 0.8129 0.7731 0.0679 0.114 Uiso 1 1 calc R U . . .
H11C H 0.7782 0.8316 0.0421 0.114 Uiso 1 1 calc R U . . .
C21 C 0.7455(4) 0.6933(9) 0.0655(2) 0.067(2) Uani 1 1 d . U . . .
C31 C 0.7208(4) 0.7487(9) 0.0903(2) 0.071(3) Uani 1 1 d . U . . .
C41 C 0.6861(4) 0.6947(10) 0.1107(2) 0.071(2) Uani 1 1 d . U . . .
C51 C 0.6699(4) 0.7579(11) 0.1402(3) 0.088(3) Uani 1 1 d . U . . .
H51A H 0.6443 0.7135 0.1508 0.131 Uiso 1 1 calc R U . . .
H51B H 0.6575 0.8343 0.1343 0.131 Uiso 1 1 calc R U . . .
H51C H 0.6973 0.7668 0.1547 0.131 Uiso 1 1 calc R U . . .
C61 C 0.7374(5) 0.8730(10) 0.0987(3) 0.100(4) Uani 1 1 d . U . . .
H61A H 0.7722 0.8730 0.1029 0.150 Uiso 1 1 calc R U . . .
H61B H 0.7200 0.8999 0.1176 0.150 Uiso 1 1 calc R U . . .
H61C H 0.7304 0.9247 0.0808 0.150 Uiso 1 1 calc R U . . .
C12 C 0.7654(3) 0.5343(8) 0.0310(2) 0.063(2) Uani 1 1 d . U . . .
C22 C 0.8012(4) 0.4593(9) 0.0426(2) 0.065(2) Uani 1 1 d . U . . .
C32 C 0.8318(4) 0.4059(9) 0.0204(3) 0.071(3) Uani 1 1 d . U . . .
H32 H 0.8561 0.3540 0.0274 0.085 Uiso 1 1 calc R U . . .
C42 C 0.8264(5) 0.4289(11) -0.0118(3) 0.086(3) Uani 1 1 d . U . . .
H42 H 0.8478 0.3942 -0.0267 0.103 Uiso 1 1 calc R U . . .
C52 C 0.7910(4) 0.5004(10) -0.0222(3) 0.080(3) Uani 1 1 d . U . . .
H52 H 0.7874 0.5135 -0.0443 0.096 Uiso 1 1 calc R U . . .
C62 C 0.7595(4) 0.5554(8) -0.0010(2) 0.068(2) Uani 1 1 d . U . . .
C72 C 0.7203(4) 0.6342(9) -0.0130(2) 0.075(3) Uani 1 1 d . U . . .
H72A H 0.6889 0.5960 -0.0107 0.113 Uiso 1 1 calc R U . . .
H72B H 0.7260 0.6519 -0.0355 0.113 Uiso 1 1 calc R U . . .
H72C H 0.7204 0.7061 -0.0007 0.113 Uiso 1 1 calc R U . . .
C82 C 0.8061(4) 0.4358(10) 0.0770(2) 0.075(3) Uani 1 1 d . U . . .
H82A H 0.8052 0.5089 0.0887 0.112 Uiso 1 1 calc R U . . .
H82B H 0.8370 0.3968 0.0810 0.112 Uiso 1 1 calc R U . . .
H82C H 0.7795 0.3862 0.0840 0.112 Uiso 1 1 calc R U . . .
C13 C 0.6415(4) 0.5283(11) 0.1288(2) 0.080(3) Uani 1 1 d . U . . .
C23 C 0.6667(4) 0.4591(12) 0.1515(3) 0.089(3) Uani 1 1 d . U . . .
C33 C 0.6411(5) 0.3922(13) 0.1726(3) 0.104(4) Uani 1 1 d . U . . .
H33 H 0.6578 0.3481 0.1881 0.125 Uiso 1 1 calc R U . . .
C43 C 0.5906(5) 0.3883(13) 0.1714(3) 0.105(4) Uani 1 1 d . U . . .
H43 H 0.5733 0.3390 0.1854 0.126 Uiso 1 1 calc R U . . .
C53 C 0.5660(4) 0.4564(12) 0.1498(3) 0.086(3) Uani 1 1 d . U . . .
H53 H 0.5317 0.4539 0.1493 0.103 Uiso 1 1 calc R U . . .
C63 C 0.5906(4) 0.5293(11) 0.1286(2) 0.081(3) Uani 1 1 d . U . . .
C73 C 0.7223(4) 0.4614(14) 0.1518(3) 0.104(4) Uani 1 1 d . U . . .
H73A H 0.7345 0.4489 0.1302 0.156 Uiso 1 1 calc R U . . .
H73B H 0.7344 0.4001 0.1658 0.156 Uiso 1 1 calc R U . . .
H73C H 0.7335 0.5366 0.1596 0.156 Uiso 1 1 calc R U . . .
C83 C 0.5631(4) 0.6037(11) 0.1048(2) 0.083(3) Uani 1 1 d . U . . .
H83A H 0.5760 0.6827 0.1052 0.125 Uiso 1 1 calc R U . . .
H83B H 0.5288 0.6051 0.1105 0.125 Uiso 1 1 calc R U . . .
H83C H 0.5668 0.5714 0.0834 0.125 Uiso 1 1 calc R U . . .
N14 N 0.6797(3) 0.3172(8) 0.0716(2) 0.079(2) Uani 1 1 d D U . . .
N24 N 0.6262(3) 0.5098(7) 0.03525(18) 0.0631(19) Uani 1 1 d . U . . .
N34 N 0.4641(3) 0.2163(7) 0.03487(17) 0.0612(19) Uani 1 1 d . U . . .
N44 N 0.5283(3) 0.0286(6) 0.00591(18) 0.0632(19) Uani 1 1 d D U . . .
C14 C 0.7071(4) 0.2406(10) 0.0531(3) 0.085(3) Uani 1 1 d D U . . .
H14 H 0.7337 0.2753 0.0425 0.102 Uiso 1 1 calc R U . A 1
C24 C 0.7020(9) 0.120(2) 0.0475(6) 0.080(6) Uani 0.58 1 d D U P B 1
H24 H 0.7268 0.0791 0.0368 0.096 Uiso 0.58 1 calc R U P B 1
C34 C 0.6560(6) 0.0549(15) 0.0589(4) 0.063(4) Uani 0.58 1 d D U P B 1
H34 H 0.6666 -0.0080 0.0736 0.075 Uiso 0.58 1 calc R U P B 1
C44 C 0.6264(7) 0.1397(16) 0.0781(4) 0.055(4) Uani 0.58 1 d D U P B 1
H44 H 0.5976 0.1133 0.0879 0.066 Uiso 0.58 1 calc R U P B 1
C54 C 0.6392(8) 0.251(2) 0.0819(4) 0.061(4) Uani 0.58 1 d . U P B 1
H54 H 0.6167 0.2946 0.0941 0.074 Uiso 0.58 1 calc R U P B 1
C64 C 0.5400(4) -0.0457(8) 0.0309(2) 0.071(3) Uani 1 1 d D U . . .
H64 H 0.5139 -0.0884 0.0397 0.085 Uiso 1 1 calc R U . C 1
C74 C 0.5828(7) -0.064(2) 0.0439(5) 0.064(5) Uani 0.58 1 d D U P B 1
H74 H 0.5856 -0.1171 0.0610 0.077 Uiso 0.58 1 calc R U P B 1
C84 C 0.6278(6) -0.0015(14) 0.0318(3) 0.062(4) Uani 0.58 1 d D U P B 1
H84 H 0.6494 -0.0614 0.0221 0.075 Uiso 0.58 1 calc R U P B 1
C94 C 0.6136(7) 0.0808(15) 0.0054(4) 0.064(4) Uani 0.58 1 d D U P B 1
H94 H 0.6372 0.1324 -0.0027 0.077 Uiso 0.58 1 calc R U P B 1
C10B C 0.5690(4) 0.0839(10) -0.0070(3) 0.083(3) Uani 1 1 d D U . . .
H10A H 0.5645 0.1270 -0.0260 0.100 Uiso 1 1 calc R U . B 1
C114 C 0.6056(4) 0.4232(10) 0.0181(2) 0.074(3) Uani 1 1 d . U . . .
H114 H 0.6156 0.3460 0.0221 0.089 Uiso 1 1 calc R U . . .
C124 C 0.5712(4) 0.4423(11) -0.0046(3) 0.083(3) Uani 1 1 d . U . . .
H124 H 0.5576 0.3795 -0.0160 0.099 Uiso 1 1 calc R U . . .
C134 C 0.5562(4) 0.5565(12) -0.0108(3) 0.085(3) Uani 1 1 d . U . . .
H134 H 0.5325 0.5723 -0.0266 0.102 Uiso 1 1 calc R U . . .
C144 C 0.5761(4) 0.6421(11) 0.0061(2) 0.075(3) Uani 1 1 d . U . . .
H144 H 0.5664 0.7199 0.0027 0.089 Uiso 1 1 calc R U . . .
C154 C 0.6106(4) 0.6170(9) 0.0283(2) 0.065(2) Uani 1 1 d . U . . .
H154 H 0.6246 0.6797 0.0397 0.078 Uiso 1 1 calc R U . . .
C164 C 0.4240(4) 0.2817(9) 0.0399(2) 0.067(2) Uani 1 1 d . U . . .
H164 H 0.3962 0.2679 0.0272 0.080 Uiso 1 1 calc R U . . .
C174 C 0.4222(4) 0.3687(9) 0.0630(2) 0.073(3) Uani 1 1 d . U . . .
H174 H 0.3936 0.4128 0.0657 0.088 Uiso 1 1 calc R U . . .
C184 C 0.4616(4) 0.3902(9) 0.0817(2) 0.068(3) Uani 1 1 d . U . . .
H184 H 0.4609 0.4479 0.0978 0.082 Uiso 1 1 calc R U . . .
C194 C 0.5027(4) 0.3242(9) 0.0763(2) 0.068(3) Uani 1 1 d . U . . .
H194 H 0.5309 0.3368 0.0886 0.082 Uiso 1 1 calc R U . . .
C204 C 0.5025(4) 0.2406(8) 0.0530(2) 0.063(2) Uani 1 1 d . U . . .
H204 H 0.5313 0.1976 0.0497 0.076 Uiso 1 1 calc R U . . .
Fe2 Fe 0.46269(5) 0.08594(12) 0.00028(3) 0.0571(4) Uani 1 1 d . U . . .
N31 N 0.4325(3) 0.1589(7) -0.03751(17) 0.0587(18) Uani 1 1 d . U . . .
N41 N 0.4054(3) -0.0121(6) 0.00681(17) 0.0564(18) Uani 1 1 d . U . . .
C71 C 0.3212(3) -0.0790(8) 0.0042(3) 0.067(3) Uani 1 1 d . U . . .
H71A H 0.3354 -0.1516 0.0116 0.100 Uiso 1 1 calc R U . . .
H71B H 0.3001 -0.0943 -0.0141 0.100 Uiso 1 1 calc R U . . .
H71C H 0.3021 -0.0443 0.0214 0.100 Uiso 1 1 calc R U . . .
C81 C 0.3609(4) 0.0035(8) -0.0056(2) 0.059(2) Uani 1 1 d . U . . .
C91 C 0.3507(3) 0.0911(8) -0.0283(2) 0.057(2) Uani 1 1 d . U . . .
C101 C 0.3855(4) 0.1552(8) -0.0459(2) 0.060(2) Uani 1 1 d . U . . .
C111 C 0.3686(4) 0.2176(9) -0.0755(2) 0.071(3) Uani 1 1 d . U . . .
H11D H 0.3542 0.2920 -0.0696 0.106 Uiso 1 1 calc R U . . .
H11E H 0.3444 0.1703 -0.0865 0.106 Uiso 1 1 calc R U . . .
H11F H 0.3962 0.2310 -0.0897 0.106 Uiso 1 1 calc R U . . .
C121 C 0.2975(4) 0.1084(10) -0.0372(3) 0.078(3) Uani 1 1 d . U . . .
H12A H 0.2894 0.0588 -0.0553 0.117 Uiso 1 1 calc R U . . .
H12B H 0.2920 0.1895 -0.0429 0.117 Uiso 1 1 calc R U . . .
H12C H 0.2771 0.0880 -0.0190 0.117 Uiso 1 1 calc R U . . .
C92 C 0.4658(4) 0.2198(9) -0.0576(2) 0.063(2) Uani 1 1 d . U . . .
C102 C 0.4698(4) 0.3423(9) -0.0566(2) 0.068(2) Uani 1 1 d . U . . .
C112 C 0.5042(4) 0.3950(10) -0.0758(2) 0.074(3) Uani 1 1 d . U . . .
H112 H 0.5063 0.4769 -0.0761 0.088 Uiso 1 1 calc R U . . .
C122 C 0.5350(4) 0.3316(10) -0.0943(2) 0.083(3) Uani 1 1 d . U . . .
H122 H 0.5583 0.3696 -0.1072 0.099 Uiso 1 1 calc R U . . .
C132 C 0.5323(4) 0.2117(10) -0.0942(2) 0.076(3) Uani 1 1 d . U . . .
H132 H 0.5547 0.1681 -0.1063 0.091 Uiso 1 1 calc R U . . .
C142 C 0.4975(4) 0.1547(8) -0.0767(2) 0.064(2) Uani 1 1 d . U . . .
C152 C 0.4389(4) 0.4129(9) -0.0343(2) 0.076(3) Uani 1 1 d . U . . .
H15A H 0.4063 0.3799 -0.0335 0.113 Uiso 1 1 calc R U . . .
H15B H 0.4371 0.4927 -0.0421 0.113 Uiso 1 1 calc R U . . .
H15C H 0.4531 0.4120 -0.0130 0.113 Uiso 1 1 calc R U . . .
C162 C 0.4938(4) 0.0261(8) -0.0773(3) 0.076(3) Uani 1 1 d . U . . .
H16A H 0.5043 -0.0054 -0.0568 0.114 Uiso 1 1 calc R U . . .
H16B H 0.5145 -0.0044 -0.0943 0.114 Uiso 1 1 calc R U . . .
H16C H 0.4602 0.0035 -0.0814 0.114 Uiso 1 1 calc R U . . .
C93 C 0.4148(3) -0.1082(8) 0.0278(2) 0.057(2) Uani 1 1 d . U . . .
C103 C 0.4067(4) -0.0958(9) 0.0605(2) 0.068(3) Uani 1 1 d . U . . .
C113 C 0.4218(4) -0.1885(9) 0.0803(2) 0.069(3) Uani 1 1 d . U . . .
H113 H 0.4165 -0.1835 0.1025 0.082 Uiso 1 1 calc R U . . .
C123 C 0.4442(4) -0.2859(9) 0.0680(2) 0.067(3) Uani 1 1 d . U . . .
H123 H 0.4549 -0.3457 0.0818 0.081 Uiso 1 1 calc R U . . .
C133 C 0.4508(3) -0.2955(8) 0.0351(2) 0.062(2) Uani 1 1 d . U . . .
H133 H 0.4653 -0.3633 0.0266 0.074 Uiso 1 1 calc R U . . .
C143 C 0.4364(3) -0.2062(8) 0.0144(2) 0.057(2) Uani 1 1 d . U . . .
C153 C 0.3833(4) 0.0066(9) 0.0748(3) 0.084(3) Uani 1 1 d . U . . .
H15D H 0.3841 0.0709 0.0597 0.126 Uiso 1 1 calc R U . . .
H15E H 0.4006 0.0285 0.0942 0.126 Uiso 1 1 calc R U . . .
H15F H 0.3497 -0.0119 0.0800 0.126 Uiso 1 1 calc R U . . .
C163 C 0.4444(4) -0.2171(9) -0.0207(2) 0.069(3) Uani 1 1 d . U . . .
H16D H 0.4144 -0.1991 -0.0320 0.104 Uiso 1 1 calc R U . . .
H16E H 0.4544 -0.2963 -0.0258 0.104 Uiso 1 1 calc R U . . .
H16F H 0.4697 -0.1630 -0.0274 0.104 Uiso 1 1 calc R U . . .
Fe3 Fe 0.81583(5) 0.01105(14) 0.24967(3) 0.0649(4) Uani 1 1 d . . . . .
N51 N 0.8674(3) -0.0978(7) 0.26226(18) 0.065(2) Uani 1 1 d . . . . .
N61 N 0.8023(3) -0.0807(7) 0.21114(18) 0.063(2) Uani 1 1 d . . . . .
C15 C 0.9175(4) -0.2716(9) 0.2638(3) 0.078(3) Uani 1 1 d . . . . .
H15G H 0.9378 -0.2208 0.2768 0.117 Uiso 1 1 calc R U . . .
H15H H 0.9370 -0.3050 0.2466 0.117 Uiso 1 1 calc R U . . .
H15I H 0.9044 -0.3337 0.2770 0.117 Uiso 1 1 calc R U . . .
C25 C 0.8767(4) -0.2028(9) 0.2498(2) 0.064(2) Uani 1 1 d . . . . .
C35 C 0.8521(4) -0.2478(9) 0.2238(3) 0.071(3) Uani 1 1 d . . . . .
C45 C 0.8192(4) -0.1846(10) 0.2036(2) 0.069(3) Uani 1 1 d . . . . .
C55 C 0.8050(4) -0.2419(10) 0.1723(3) 0.087(3) Uani 1 1 d . . . . .
H55A H 0.7823 -0.3049 0.1766 0.131 Uiso 1 1 calc R U . . .
H55B H 0.8339 -0.2730 0.1620 0.131 Uiso 1 1 calc R U . . .
H55C H 0.7898 -0.1847 0.1584 0.131 Uiso 1 1 calc R U . . .
C65 C 0.8645(5) -0.3722(10) 0.2135(3) 0.102(4) Uani 1 1 d . . . . .
H65A H 0.8922 -0.3709 0.1990 0.153 Uiso 1 1 calc R U . . .
H65B H 0.8366 -0.4065 0.2027 0.153 Uiso 1 1 calc R U . . .
H65C H 0.8725 -0.4184 0.2323 0.153 Uiso 1 1 calc R U . . .
C16 C 0.8995(4) -0.0496(10) 0.2850(2) 0.069(3) Uani 1 1 d . . . . .
C26 C 0.8931(4) -0.0675(9) 0.3184(3) 0.071(3) Uani 1 1 d . . . . .
C36 C 0.9243(4) -0.0149(11) 0.3393(3) 0.082(3) Uani 1 1 d . . . . .
H36 H 0.9206 -0.0274 0.3615 0.098 Uiso 1 1 calc R U . . .
C46 C 0.9608(4) 0.0554(10) 0.3285(3) 0.077(3) Uani 1 1 d . . . . .
H46 H 0.9813 0.0923 0.3435 0.092 Uiso 1 1 calc R U . . .
C56 C 0.9681(4) 0.0735(10) 0.2971(3) 0.077(3) Uani 1 1 d . . . . .
H56 H 0.9945 0.1197 0.2903 0.093 Uiso 1 1 calc R U . . .
C66 C 0.9367(4) 0.0242(9) 0.2744(2) 0.070(3) Uani 1 1 d . . . . .
C76 C 0.8529(4) -0.1448(11) 0.3299(2) 0.086(3) Uani 1 1 d . . . . .
H76A H 0.8217 -0.1068 0.3262 0.129 Uiso 1 1 calc R U . . .
H76B H 0.8569 -0.1595 0.3527 0.129 Uiso 1 1 calc R U . . .
H76C H 0.8539 -0.2182 0.3183 0.129 Uiso 1 1 calc R U . . .
C86 C 0.9444(4) 0.0451(10) 0.2391(2) 0.074(3) Uani 1 1 d . . . . .
H86A H 0.9462 -0.0293 0.2280 0.111 Uiso 1 1 calc R U . . .
H86B H 0.9746 0.0877 0.2359 0.111 Uiso 1 1 calc R U . . .
H86C H 0.9174 0.0904 0.2306 0.111 Uiso 1 1 calc R U . . .
C17 C 0.7764(4) -0.0153(9) 0.1874(2) 0.069(3) Uani 1 1 d . . . . .
C27 C 0.7257(4) -0.0121(9) 0.1887(2) 0.073(3) Uani 1 1 d . . . . .
C37 C 0.7031(5) 0.0647(11) 0.1673(3) 0.084(3) Uani 1 1 d . . . . .
H37 H 0.6688 0.0697 0.1678 0.101 Uiso 1 1 calc R U . . .
C47 C 0.7270(6) 0.1314(11) 0.1462(3) 0.092(4) Uani 1 1 d . . . . .
H47 H 0.7098 0.1810 0.1321 0.111 Uiso 1 1 calc R U . . .
C57 C 0.7777(5) 0.1264(10) 0.1453(2) 0.080(3) Uani 1 1 d . . . . .
H57 H 0.7951 0.1729 0.1306 0.096 Uiso 1 1 calc R U . . .
C67 C 0.8027(4) 0.0531(10) 0.1661(2) 0.073(3) Uani 1 1 d . . . . .
C77 C 0.6968(4) -0.0837(10) 0.2107(2) 0.079(3) Uani 1 1 d . . . . .
H77A H 0.7129 -0.1582 0.2140 0.119 Uiso 1 1 calc R U . . .
H77B H 0.6647 -0.0966 0.2017 0.119 Uiso 1 1 calc R U . . .
H77C H 0.6937 -0.0437 0.2312 0.119 Uiso 1 1 calc R U . . .
C87 C 0.8570(4) 0.0455(11) 0.1647(3) 0.084(3) Uani 1 1 d . . . . .
H87A H 0.8703 0.0603 0.1859 0.125 Uiso 1 1 calc R U . . .
H87B H 0.8694 0.1033 0.1498 0.125 Uiso 1 1 calc R U . . .
H87C H 0.8665 -0.0319 0.1577 0.125 Uiso 1 1 calc R U . . .
Fe4 Fe 0.59779(5) 0.41046(12) 0.31826(3) 0.0617(4) Uani 1 1 d . . . . .
N71 N 0.5665(3) 0.3394(6) 0.35557(18) 0.062(2) Uani 1 1 d . . . . .
N81 N 0.5407(3) 0.5117(6) 0.31097(17) 0.063(2) Uani 1 1 d . . . . .
C75 C 0.5023(4) 0.2827(9) 0.3928(2) 0.076(3) Uani 1 1 d . . . . .
H75A H 0.4872 0.2096 0.3866 0.114 Uiso 1 1 calc R U . . .
H75B H 0.4789 0.3301 0.4044 0.114 Uiso 1 1 calc R U . . .
H75C H 0.5302 0.2669 0.4066 0.114 Uiso 1 1 calc R U . . .
C85 C 0.5186(4) 0.3457(8) 0.3640(2) 0.062(2) Uani 1 1 d . . . . .
C95 C 0.4857(4) 0.4118(8) 0.3467(2) 0.060(2) Uani 1 1 d . . . . .
C105 C 0.4961(4) 0.4990(8) 0.3244(2) 0.062(2) Uani 1 1 d . . . . .
C115 C 0.4572(4) 0.5845(9) 0.3146(3) 0.079(3) Uani 1 1 d . . . . .
H11G H 0.4723 0.6570 0.3078 0.119 Uiso 1 1 calc R U . . .
H11H H 0.4358 0.5995 0.3327 0.119 Uiso 1 1 calc R U . . .
H11I H 0.4384 0.5521 0.2970 0.119 Uiso 1 1 calc R U . . .
C125 C 0.4324(4) 0.3957(9) 0.3550(2) 0.073(3) Uani 1 1 d . . . . .
H12D H 0.4255 0.3132 0.3576 0.110 Uiso 1 1 calc R U . . .
H12E H 0.4124 0.4272 0.3379 0.110 Uiso 1 1 calc R U . . .
H12F H 0.4252 0.4365 0.3749 0.110 Uiso 1 1 calc R U . . .
C96 C 0.5992(4) 0.2768(9) 0.3757(2) 0.066(3) Uani 1 1 d . . . . .
C106 C 0.6312(4) 0.3398(9) 0.3948(2) 0.070(3) Uani 1 1 d . . . . .
C116 C 0.6656(4) 0.2802(11) 0.4128(2) 0.080(3) Uani 1 1 d . . . . .
H116 H 0.6880 0.3219 0.4255 0.096 Uiso 1 1 calc R U . . .
C126 C 0.6671(5) 0.1611(12) 0.4121(3) 0.091(4) Uani 1 1 d . . . . .
H126 H 0.6897 0.1205 0.4249 0.110 Uiso 1 1 calc R U . . .
C136 C 0.6358(5) 0.1013(11) 0.3926(3) 0.084(3) Uani 1 1 d . . . . .
H136 H 0.6375 0.0193 0.3922 0.100 Uiso 1 1 calc R U . . .
C146 C 0.6028(4) 0.1548(9) 0.3743(2) 0.068(3) Uani 1 1 d . . . . .
C156 C 0.6281(4) 0.4710(9) 0.3963(2) 0.074(3) Uani 1 1 d . . . . .
H15J H 0.6406 0.5039 0.3765 0.111 Uiso 1 1 calc R U . . .
H15K H 0.6473 0.4992 0.4142 0.111 Uiso 1 1 calc R U . . .
H15L H 0.5943 0.4943 0.3991 0.111 Uiso 1 1 calc R U . . .
C166 C 0.5717(4) 0.0882(9) 0.3517(3) 0.085(3) Uani 1 1 d . . . . .
H16G H 0.5388 0.1193 0.3522 0.128 Uiso 1 1 calc R U . . .
H16H H 0.5711 0.0066 0.3580 0.128 Uiso 1 1 calc R U . . .
H16I H 0.5848 0.0950 0.3302 0.128 Uiso 1 1 calc R U . . .
C97 C 0.5515(4) 0.6096(9) 0.2914(2) 0.062(2) Uani 1 1 d . . . . .
C107 C 0.5720(4) 0.7107(9) 0.3055(2) 0.068(3) Uani 1 1 d . . . . .
C117 C 0.5875(4) 0.7980(9) 0.2855(3) 0.072(3) Uani 1 1 d . . . . .
H117 H 0.6018 0.8654 0.2943 0.086 Uiso 1 1 calc R U . . .
C127 C 0.5826(4) 0.7892(9) 0.2529(3) 0.075(3) Uani 1 1 d . . . . .
H127 H 0.5928 0.8513 0.2398 0.090 Uiso 1 1 calc R U . . .
C137 C 0.5632(4) 0.6927(10) 0.2393(3) 0.085(3) Uani 1 1 d . . . . .
H137 H 0.5613 0.6872 0.2168 0.102 Uiso 1 1 calc R U . . .
C147 C 0.5459(4) 0.6004(9) 0.2584(3) 0.076(3) Uani 1 1 d . . . . .
C157 C 0.5780(4) 0.7207(9) 0.3406(2) 0.074(3) Uani 1 1 d . . . . .
H15M H 0.5467 0.7088 0.3510 0.112 Uiso 1 1 calc R U . . .
H15N H 0.5902 0.7978 0.3458 0.112 Uiso 1 1 calc R U . . .
H15O H 0.6009 0.6621 0.3480 0.112 Uiso 1 1 calc R U . . .
C167 C 0.5228(5) 0.4931(10) 0.2437(3) 0.093(4) Uani 1 1 d . . . . .
H16J H 0.5431 0.4255 0.2480 0.139 Uiso 1 1 calc R U . . .
H16K H 0.5197 0.5039 0.2207 0.139 Uiso 1 1 calc R U . . .
H16L H 0.4907 0.4810 0.2530 0.139 Uiso 1 1 calc R U . . .
N54 N 0.8169(3) 0.1803(7) 0.2502(2) 0.066(2) Uani 1 1 d . . . . .
N64 N 0.7598(3) -0.0176(8) 0.28277(18) 0.066(2) Uani 1 1 d . . . . .
N74 N 0.5969(3) 0.2805(7) 0.28327(18) 0.063(2) Uani 1 1 d . . . . .
N84 N 0.6638(3) 0.4615(7) 0.3136(2) 0.069(2) Uani 1 1 d . . . . .
C214 C 0.7775(4) 0.2411(11) 0.2371(3) 0.076(3) Uani 1 1 d . . . . .
H214 H 0.7569 0.1994 0.2231 0.091 Uiso 1 1 calc R U . . .
C224 C 0.7665(4) 0.3519(10) 0.2425(3) 0.080(3) Uani 1 1 d . . . . .
H224 H 0.7389 0.3830 0.2322 0.096 Uiso 1 1 calc R U . . .
C234 C 0.7948(5) 0.4298(11) 0.2640(3) 0.092(4) Uani 1 1 d . . . . .
H234 H 0.8081 0.4933 0.2504 0.111 Uiso 1 1 calc R U . . .
C244 C 0.8363(4) 0.3628(11) 0.2760(3) 0.090(3) Uani 1 1 d . . . . .
H244 H 0.8592 0.4020 0.2889 0.108 Uiso 1 1 calc R U . . .
C254 C 0.8439(4) 0.2500(12) 0.2700(3) 0.088(3) Uani 1 1 d . . . . .
H254 H 0.8706 0.2149 0.2804 0.105 Uiso 1 1 calc R U . . .
C264 C 0.6770(4) 0.5393(9) 0.2896(3) 0.075(3) Uani 1 1 d . . . . .
H264 H 0.6520 0.5832 0.2799 0.090 Uiso 1 1 calc R U . . .
C274 C 0.7228(5) 0.5569(11) 0.2791(3) 0.100(4) Uani 1 1 d . . . . .
H274 H 0.7284 0.6130 0.2630 0.120 Uiso 1 1 calc R U . . .
C284 C 0.7652(5) 0.4898(11) 0.2922(3) 0.091(4) Uani 1 1 d . . . . .
H284 H 0.7873 0.5461 0.3029 0.109 Uiso 1 1 calc R U . . .
C294 C 0.7480(5) 0.4068(10) 0.3167(3) 0.097(4) Uani 1 1 d . . . . .
H294 H 0.7710 0.3564 0.3261 0.117 Uiso 1 1 calc R U . . .
C304 C 0.7017(5) 0.3987(10) 0.3264(3) 0.082(3) Uani 1 1 d . . . . .
H304 H 0.6946 0.3463 0.3431 0.098 Uiso 1 1 calc R U . . .
C314 C 0.7443(4) -0.1275(11) 0.2883(2) 0.077(3) Uani 1 1 d . . . . .
H314 H 0.7578 -0.1882 0.2759 0.092 Uiso 1 1 calc R U . . .
C324 C 0.7101(4) -0.1554(10) 0.3109(2) 0.076(3) Uani 1 1 d . . . . .
H324 H 0.6996 -0.2327 0.3140 0.091 Uiso 1 1 calc R U . . .
C334 C 0.6918(4) -0.0642(12) 0.3290(3) 0.087(3) Uani 1 1 d . . . . .
H334 H 0.6686 -0.0795 0.3451 0.105 Uiso 1 1 calc R U . . .
C344 C 0.7067(4) 0.0471(11) 0.3238(3) 0.080(3) Uani 1 1 d . . . . .
H344 H 0.6940 0.1092 0.3359 0.096 Uiso 1 1 calc R U . . .
C354 C 0.7405(4) 0.0666(9) 0.3006(2) 0.069(3) Uani 1 1 d . . . . .
H354 H 0.7508 0.1438 0.2970 0.083 Uiso 1 1 calc R U . . .
C364 C 0.5561(4) 0.2206(9) 0.2765(3) 0.072(3) Uani 1 1 d . . . . .
H364 H 0.5287 0.2324 0.2897 0.086 Uiso 1 1 calc R U . . .
C374 C 0.5520(4) 0.1441(9) 0.2517(3) 0.076(3) Uani 1 1 d . . . . .
H374 H 0.5225 0.1044 0.2481 0.091 Uiso 1 1 calc R U . . .
C384 C 0.5907(5) 0.1258(10) 0.2325(3) 0.084(3) Uani 1 1 d . . . . .
H384 H 0.5886 0.0759 0.2146 0.101 Uiso 1 1 calc R U . . .
C394 C 0.6328(4) 0.1813(9) 0.2397(2) 0.076(3) Uani 1 1 d . . . . .
H394 H 0.6610 0.1671 0.2274 0.091 Uiso 1 1 calc R U . . .
C404 C 0.6348(4) 0.2566(8) 0.2643(2) 0.062(2) Uani 1 1 d . . . . .
H404 H 0.6645 0.2945 0.2685 0.075 Uiso 1 1 calc R U . . .
N10 N 0.4417(4) 0.5700(9) 0.1471(2) 0.082(3) Uani 1 1 d . . . . .
C20 C 0.3946(5) 0.5687(11) 0.1423(3) 0.090(3) Uani 1 1 d . . . . .
H20 H 0.3827 0.5346 0.1233 0.108 Uiso 1 1 calc R U . . .
C30 C 0.3624(5) 0.6138(12) 0.1633(4) 0.096(4) Uani 1 1 d . . . . .
H30 H 0.3288 0.6094 0.1589 0.115 Uiso 1 1 calc R U . . .
C40 C 0.3775(6) 0.6638(12) 0.1897(4) 0.106(4) Uani 1 1 d . . . . .
H40 H 0.3551 0.6981 0.2040 0.128 Uiso 1 1 calc R U . . .
C50 C 0.4262(7) 0.6654(11) 0.1962(3) 0.112(4) Uani 1 1 d . . . . .
H50 H 0.4385 0.6954 0.2156 0.134 Uiso 1 1 calc R U . . .
C60 C 0.4568(4) 0.6204(10) 0.1726(3) 0.087(3) Uani 1 1 d . . . . .
H60 H 0.4907 0.6275 0.1757 0.105 Uiso 1 1 calc R U . . .
C70 C 0.4650(6) 0.2356(15) 0.1696(4) 0.133(5) Uani 1 1 d . . . . .
H70A H 0.4516 0.2972 0.1562 0.200 Uiso 1 1 calc R U . . .
H70B H 0.4885 0.2686 0.1845 0.200 Uiso 1 1 calc R U . . .
H70C H 0.4389 0.1984 0.1815 0.200 Uiso 1 1 calc R U . . .
C80 C 0.4893(8) 0.1486(19) 0.1492(4) 0.155(7) Uani 1 1 d . . . . .
H80B H 0.4659 0.1209 0.1331 0.187 Uiso 1 1 calc R U . . .
H80C H 0.5162 0.1866 0.1378 0.187 Uiso 1 1 calc R U . . .
O90 O 0.5068(4) 0.0565(9) 0.1652(2) 0.115(3) Uani 1 1 d . . . . .
C100 C 0.5274(8) -0.0371(17) 0.1444(4) 0.150(6) Uani 1 1 d . . . . .
H10C H 0.5025 -0.0653 0.1293 0.181 Uiso 1 1 calc R U . . .
H10D H 0.5551 -0.0071 0.1320 0.181 Uiso 1 1 calc R U . . .
C110 C 0.5424(7) -0.1275(15) 0.1646(4) 0.139(6) Uani 1 1 d . . . . .
H11J H 0.5478 -0.1976 0.1520 0.208 Uiso 1 1 calc R U . . .
H11K H 0.5174 -0.1423 0.1806 0.208 Uiso 1 1 calc R U . . .
H11L H 0.5725 -0.1053 0.1752 0.208 Uiso 1 1 calc R U . . .
C120 C 0.6825(5) 0.1417(13) -0.1246(4) 0.118(5) Uani 1 1 d . . . . .
H12G H 0.6731 0.1051 -0.1447 0.177 Uiso 1 1 calc R U . . .
H12H H 0.7097 0.1942 -0.1283 0.177 Uiso 1 1 calc R U . . .
H12I H 0.6552 0.1855 -0.1160 0.177 Uiso 1 1 calc R U . . .
C130 C 0.6974(6) 0.0499(15) -0.1011(4) 0.121(5) Uani 1 1 d . . . . .
H13A H 0.7227 0.0000 -0.1104 0.145 Uiso 1 1 calc R U . . .
H13B H 0.7105 0.0862 -0.0816 0.145 Uiso 1 1 calc R U . . .
O140 O 0.6551(4) -0.0188(9) -0.0933(2) 0.118(3) Uani 1 1 d . . . . .
C150 C 0.6658(6) -0.1028(15) -0.0701(4) 0.132(6) Uani 1 1 d . . . . .
H15P H 0.6773 -0.0657 -0.0503 0.159 Uiso 1 1 calc R U . . .
H15Q H 0.6912 -0.1562 -0.0779 0.159 Uiso 1 1 calc R U . . .
C160 C 0.6190(6) -0.1675(17) -0.0642(4) 0.153(7) Uani 1 1 d . . . . .
H16M H 0.6058 -0.1944 -0.0845 0.230 Uiso 1 1 calc R U . . .
H16N H 0.5958 -0.1159 -0.0539 0.230 Uiso 1 1 calc R U . . .
H16O H 0.6253 -0.2341 -0.0504 0.230 Uiso 1 1 calc R U . . .
C170 C 0.7486(6) 0.6530(14) -0.1201(4) 0.129(5) Uani 1 1 d . . . . .
H17A H 0.7460 0.6957 -0.1402 0.194 Uiso 1 1 calc R U . . .
H17B H 0.7750 0.5967 -0.1217 0.194 Uiso 1 1 calc R U . . .
H17C H 0.7554 0.7073 -0.1028 0.194 Uiso 1 1 calc R U . . .
C180 C 0.7008(6) 0.5892(14) -0.1134(4) 0.123(5) Uani 1 1 d . . . . .
H18A H 0.6761 0.6445 -0.1059 0.147 Uiso 1 1 calc R U . . .
H18B H 0.6889 0.5519 -0.1331 0.147 Uiso 1 1 calc R U . . .
O190 O 0.7102(4) 0.5014(9) -0.0889(2) 0.122(3) Uani 1 1 d . . . . .
C200 C 0.6685(6) 0.4401(16) -0.0798(4) 0.128(5) Uani 1 1 d . . . . .
H20A H 0.6533 0.4051 -0.0988 0.154 Uiso 1 1 calc R U . . .
H20B H 0.6449 0.4939 -0.0701 0.154 Uiso 1 1 calc R U . . .
C210 C 0.6820(6) 0.3433(16) -0.0555(4) 0.143(6) Uani 1 1 d . . . . .
H21A H 0.7113 0.3035 -0.0627 0.215 Uiso 1 1 calc R U . . .
H21B H 0.6554 0.2877 -0.0540 0.215 Uiso 1 1 calc R U . . .
H21C H 0.6878 0.3780 -0.0346 0.215 Uiso 1 1 calc R U . . .
C4B C 0.6295(11) 0.170(2) 0.0941(10) 0.097(9) Uani 0.42 1 d D U P B 2
H4 H 0.6016 0.1460 0.1056 0.116 Uiso 0.42 1 calc R U P B 2
C3B C 0.6559(13) 0.090(3) 0.0770(8) 0.106(10) Uani 0.42 1 d D U P B 2
H3 H 0.6516 0.0098 0.0803 0.127 Uiso 0.42 1 calc R U P B 2
C8B C 0.6242(12) -0.057(3) 0.0120(8) 0.109(8) Uani 0.42 1 d D U P B 2
H8 H 0.6553 -0.0921 0.0132 0.130 Uiso 0.42 1 calc R U P B 2
C7B C 0.5875(9) -0.086(4) 0.0326(10) 0.110(15) Uani 0.42 1 d D U P B 2
H7 H 0.5952 -0.1369 0.0495 0.131 Uiso 0.42 1 calc R U P B 2
C5B C 0.6438(10) 0.285(2) 0.0945(7) 0.083(8) Uani 0.42 1 d D U P B 2
H5 H 0.6306 0.3391 0.1091 0.100 Uiso 0.42 1 calc R U P B 2
C9B C 0.6129(9) 0.025(3) -0.0103(8) 0.098(8) Uani 0.42 1 d D U P B 2
H9 H 0.6342 0.0410 -0.0274 0.118 Uiso 0.42 1 calc R U P B 2
C2B C 0.6887(17) 0.131(3) 0.0550(13) 0.124(16) Uani 0.42 1 d D U P B 2
H2 H 0.6998 0.0769 0.0396 0.148 Uiso 0.42 1 calc R U P B 2

loop_
_atom_site_aniso_label
_atom_site_aniso_U_11
_atom_site_aniso_U_22
_atom_site_aniso_U_33
_atom_site_aniso_U_23
_atom_site_aniso_U_13
_atom_site_aniso_U_12
Fe1 0.0568(10) 0.0871(12) 0.0612(9) 0.0051(8) -0.0045(7) -0.0095(8)
N11 0.059(4) 0.067(4) 0.058(4) -0.003(3) 0.000(3) -0.001(3)
N21 0.060(5) 0.113(6) 0.056(4) 0.006(4) -0.005(4) -0.008(4)
C11 0.073(6) 0.078(7) 0.077(6) -0.001(5) -0.001(5) -0.016(5)
C21 0.066(6) 0.073(5) 0.062(5) -0.002(4) -0.007(4) -0.003(4)
C31 0.074(6) 0.080(6) 0.057(5) -0.006(4) -0.008(4) 0.000(5)
C41 0.062(6) 0.099(6) 0.054(5) -0.006(4) -0.011(4) 0.009(5)
C51 0.084(8) 0.112(9) 0.066(6) -0.014(6) 0.003(5) 0.010(6)
C61 0.120(10) 0.093(7) 0.086(8) -0.016(6) 0.017(7) -0.007(6)
C12 0.056(5) 0.069(5) 0.064(5) -0.006(4) 0.002(4) -0.004(4)
C22 0.051(5) 0.068(6) 0.077(5) -0.005(4) -0.004(4) -0.006(4)
C32 0.060(6) 0.068(6) 0.084(6) -0.014(5) -0.004(5) -0.004(5)
C42 0.084(8) 0.101(8) 0.073(6) -0.011(5) -0.001(5) 0.011(6)
C52 0.074(7) 0.098(8) 0.069(6) -0.009(5) 0.005(5) 0.009(5)
C62 0.064(6) 0.069(6) 0.070(5) 0.001(4) -0.001(4) -0.002(4)
C72 0.081(7) 0.076(6) 0.069(6) 0.006(5) 0.004(5) 0.014(5)
C82 0.063(6) 0.082(7) 0.079(6) -0.003(5) -0.010(5) 0.003(5)
C13 0.062(5) 0.118(8) 0.059(5) 0.006(5) -0.005(4) -0.003(5)
C23 0.074(6) 0.132(9) 0.059(6) 0.015(6) 0.001(5) 0.007(6)
C33 0.075(6) 0.167(11) 0.070(7) 0.032(7) 0.000(5) 0.016(6)
C43 0.069(6) 0.162(11) 0.084(7) 0.029(7) 0.003(6) 0.010(6)
C53 0.067(6) 0.123(8) 0.067(6) -0.003(5) 0.002(5) 0.002(6)
C63 0.060(5) 0.122(8) 0.061(6) 0.005(5) -0.004(4) 0.003(5)
C73 0.076(7) 0.171(12) 0.065(7) 0.024(7) -0.013(5) 0.015(7)
C83 0.065(6) 0.122(9) 0.064(6) -0.004(6) -0.003(5) 0.016(6)
N14 0.064(5) 0.087(5) 0.087(6) 0.026(4) -0.015(4) -0.013(4)
N24 0.052(4) 0.083(5) 0.054(4) -0.004(4) 0.005(3) -0.001(4)
N34 0.068(5) 0.065(5) 0.051(4) -0.001(3) -0.004(3) 0.004(4)
N44 0.060(4) 0.066(4) 0.063(4) -0.013(4) -0.004(3) 0.002(3)
C14 0.072(6) 0.087(6) 0.097(7) 0.021(5) -0.012(5) -0.012(5)
C24 0.066(10) 0.092(9) 0.082(13) 0.015(8) 0.005(9) -0.019(7)
C34 0.057(8) 0.074(9) 0.058(8) 0.000(6) 0.003(6) -0.004(6)
C44 0.059(9) 0.069(8) 0.038(8) 0.004(6) -0.006(7) -0.008(7)
C54 0.059(9) 0.078(9) 0.047(9) -0.004(7) -0.007(7) -0.009(7)
C64 0.071(6) 0.058(5) 0.084(6) -0.003(5) -0.018(5) 0.003(4)
C74 0.069(8) 0.063(10) 0.060(10) -0.004(8) -0.004(6) 0.004(7)
C84 0.067(8) 0.069(9) 0.051(7) -0.002(6) 0.002(6) 0.001(6)
C94 0.070(8) 0.074(10) 0.048(8) -0.008(7) -0.003(6) 0.002(7)
C10B 0.071(6) 0.091(7) 0.087(7) 0.006(6) -0.001(5) 0.002(5)
C114 0.069(6) 0.083(6) 0.069(6) -0.005(5) -0.009(5) 0.000(5)
C124 0.075(7) 0.100(7) 0.073(7) -0.010(5) -0.016(5) 0.004(5)
C134 0.075(7) 0.115(7) 0.064(6) -0.003(5) -0.008(5) 0.018(6)
C144 0.061(6) 0.100(7) 0.062(6) 0.005(5) 0.000(5) 0.005(5)
C154 0.065(6) 0.079(6) 0.053(5) -0.001(4) 0.003(4) 0.001(5)
C164 0.068(6) 0.076(6) 0.056(5) -0.002(4) -0.002(4) 0.015(5)
C174 0.084(6) 0.072(6) 0.063(6) -0.006(5) -0.008(5) 0.014(5)
C184 0.081(6) 0.072(6) 0.051(5) -0.006(4) -0.005(4) 0.009(5)
C194 0.076(6) 0.065(6) 0.064(6) -0.009(5) -0.009(5) 0.003(5)
C204 0.067(6) 0.065(6) 0.058(5) -0.007(4) -0.012(4) 0.010(4)
Fe2 0.0612(9) 0.0576(8) 0.0525(8) -0.0016(7) -0.0019(7) 0.0010(7)
N31 0.065(4) 0.059(4) 0.052(4) -0.002(3) -0.002(3) -0.001(3)
N41 0.066(4) 0.053(4) 0.051(4) 0.001(3) 0.000(3) 0.000(3)
C71 0.059(6) 0.070(6) 0.072(6) 0.009(5) -0.006(5) -0.006(5)
C81 0.063(5) 0.056(5) 0.059(5) -0.003(4) -0.001(4) -0.004(4)
C91 0.060(5) 0.056(5) 0.056(5) -0.006(4) -0.006(4) 0.007(4)
C101 0.063(5) 0.063(6) 0.054(5) -0.003(4) -0.009(4) 0.009(4)
C111 0.082(7) 0.071(6) 0.061(5) 0.008(5) -0.015(5) 0.000(5)
C121 0.069(6) 0.093(8) 0.071(6) -0.004(6) -0.009(5) 0.015(5)
C92 0.068(6) 0.072(5) 0.048(5) 0.002(4) -0.011(4) -0.010(4)
C102 0.078(6) 0.068(5) 0.057(5) 0.002(4) -0.014(4) -0.011(4)
C112 0.084(7) 0.077(6) 0.060(6) 0.013(5) -0.009(5) -0.015(5)
C122 0.098(8) 0.091(6) 0.059(6) 0.002(5) -0.001(5) -0.025(6)
C132 0.079(6) 0.088(6) 0.060(6) 0.002(5) 0.000(5) -0.011(5)
C142 0.076(6) 0.066(5) 0.050(5) 0.001(4) -0.003(4) -0.004(4)
C152 0.092(7) 0.063(6) 0.071(6) 0.005(5) -0.009(5) -0.005(5)
C162 0.084(8) 0.066(6) 0.078(7) -0.012(5) 0.017(6) -0.004(5)
C93 0.060(5) 0.053(5) 0.057(4) 0.002(3) 0.004(4) -0.003(4)
C103 0.074(7) 0.069(6) 0.061(5) 0.005(4) 0.005(4) 0.010(5)
C113 0.072(6) 0.076(6) 0.058(5) 0.008(4) -0.002(5) 0.005(5)
C123 0.062(6) 0.070(6) 0.070(5) 0.010(4) -0.011(5) 0.000(5)
C133 0.052(5) 0.059(5) 0.075(5) 0.005(4) 0.001(4) -0.007(4)
C143 0.059(5) 0.056(5) 0.056(5) 0.003(4) 0.000(4) -0.001(4)
C153 0.101(8) 0.082(7) 0.069(6) 0.002(5) 0.009(6) 0.023(6)
C163 0.077(7) 0.070(6) 0.060(5) -0.007(4) 0.008(5) 0.001(5)
Fe3 0.0612(10) 0.0807(11) 0.0527(8) -0.0002(8) 0.0009(7) 0.0048(8)
N51 0.057(5) 0.083(6) 0.056(4) 0.004(4) -0.007(4) -0.005(4)
N61 0.056(5) 0.074(6) 0.059(5) -0.002(4) 0.006(4) 0.000(4)
C15 0.082(7) 0.068(7) 0.085(7) 0.009(5) -0.012(6) 0.004(6)
C25 0.072(7) 0.058(6) 0.061(6) 0.007(5) 0.003(5) -0.006(5)
C35 0.075(7) 0.063(7) 0.074(7) 0.005(5) 0.002(6) -0.010(5)
C45 0.072(7) 0.076(7) 0.060(6) -0.005(5) 0.002(5) -0.011(6)
C55 0.093(8) 0.098(8) 0.070(7) -0.015(6) -0.010(6) -0.010(7)
C65 0.143(12) 0.070(8) 0.092(9) 0.015(6) -0.013(8) -0.003(7)
C16 0.060(6) 0.083(7) 0.064(6) 0.008(5) 0.011(5) 0.007(6)
C26 0.070(7) 0.080(7) 0.064(6) 0.002(5) 0.002(6) 0.004(5)
C36 0.074(8) 0.118(10) 0.053(6) -0.002(6) -0.011(5) 0.008(7)
C46 0.072(8) 0.096(8) 0.063(6) -0.005(6) -0.006(5) 0.003(6)
C56 0.071(7) 0.090(8) 0.070(7) -0.005(6) -0.006(6) 0.000(6)
C66 0.067(7) 0.078(7) 0.065(6) 0.013(5) 0.000(5) 0.019(6)
C76 0.076(7) 0.126(10) 0.056(6) 0.024(6) -0.003(5) 0.002(7)
C86 0.067(7) 0.089(7) 0.067(6) 0.011(6) -0.001(5) 0.011(6)
C17 0.076(7) 0.083(7) 0.049(5) -0.016(5) -0.008(5) 0.018(6)
C27 0.071(7) 0.084(7) 0.064(6) -0.011(6) -0.014(5) 0.016(6)
C37 0.094(9) 0.086(8) 0.072(7) -0.021(6) -0.012(7) 0.027(7)
C47 0.117(12) 0.084(8) 0.076(8) -0.010(7) -0.018(8) 0.034(8)
C57 0.106(10) 0.075(7) 0.060(6) -0.005(5) -0.002(6) 0.014(7)
C67 0.087(8) 0.080(7) 0.052(6) 0.001(5) 0.004(6) 0.004(6)
C77 0.069(7) 0.105(8) 0.064(6) -0.007(6) -0.005(5) 0.009(6)
C87 0.081(8) 0.102(8) 0.068(7) -0.001(6) 0.008(6) -0.010(6)
Fe4 0.0655(10) 0.0624(9) 0.0572(8) -0.0031(8) 0.0056(7) 0.0016(7)
N71 0.075(6) 0.055(5) 0.057(5) -0.005(4) 0.003(4) 0.000(4)
N81 0.068(6) 0.064(5) 0.056(5) 0.004(4) -0.004(4) -0.005(4)
C75 0.086(8) 0.078(7) 0.065(6) -0.009(5) 0.009(6) -0.001(6)
C85 0.069(7) 0.060(6) 0.059(6) -0.002(5) 0.006(5) -0.007(5)
C95 0.060(6) 0.062(6) 0.059(6) 0.002(5) 0.006(5) -0.001(5)
C105 0.054(6) 0.076(7) 0.057(5) -0.015(5) -0.002(5) -0.004(5)
C115 0.080(8) 0.077(7) 0.080(7) 0.008(6) -0.007(6) 0.004(6)
C125 0.068(7) 0.084(7) 0.067(6) -0.011(5) 0.005(5) -0.002(5)
C96 0.066(7) 0.076(7) 0.055(5) -0.003(5) 0.003(5) -0.001(5)
C106 0.085(8) 0.071(7) 0.055(6) 0.002(5) 0.015(5) 0.007(6)
C116 0.080(8) 0.103(9) 0.056(6) 0.006(6) 0.000(6) 0.017(7)
C126 0.112(10) 0.105(10) 0.058(7) 0.011(7) 0.013(7) 0.041(8)
C136 0.097(9) 0.089(8) 0.065(7) -0.006(6) 0.007(6) 0.013(7)
C146 0.079(7) 0.058(6) 0.067(6) -0.004(5) 0.012(5) 0.015(5)
C156 0.079(7) 0.087(8) 0.055(6) -0.010(5) -0.006(5) 0.009(6)
C166 0.106(9) 0.063(7) 0.087(8) -0.015(6) 0.008(7) 0.011(6)
C97 0.062(6) 0.069(7) 0.055(6) 0.002(5) 0.004(5) -0.003(5)
C107 0.060(6) 0.071(7) 0.074(7) -0.003(6) 0.003(5) 0.003(5)
C117 0.074(7) 0.067(7) 0.074(7) 0.004(6) 0.004(6) 0.004(5)
C127 0.070(7) 0.063(7) 0.092(8) 0.020(6) 0.005(6) -0.003(5)
C137 0.096(9) 0.078(8) 0.081(8) 0.007(6) 0.011(6) 0.004(7)
C147 0.089(8) 0.069(7) 0.071(7) 0.010(5) 0.002(6) -0.011(6)
C157 0.076(7) 0.074(7) 0.074(7) -0.010(5) -0.001(6) 0.005(6)
C167 0.130(10) 0.087(8) 0.062(7) -0.005(6) -0.008(7) -0.022(7)
N54 0.064(5) 0.077(5) 0.057(5) 0.001(4) 0.003(4) 0.000(4)
N64 0.063(5) 0.076(6) 0.058(5) 0.002(4) -0.002(4) 0.000(4)
N74 0.069(6) 0.056(5) 0.063(5) -0.004(4) 0.003(4) 0.002(4)
N84 0.064(5) 0.069(5) 0.076(6) -0.009(5) 0.000(5) 0.015(4)
C214 0.075(7) 0.083(8) 0.070(7) 0.015(6) 0.002(6) -0.005(6)
C224 0.090(8) 0.064(7) 0.086(8) 0.004(6) 0.006(6) 0.012(6)
C234 0.084(9) 0.089(8) 0.104(9) 0.003(7) 0.015(7) -0.007(7)
C244 0.067(7) 0.082(8) 0.121(10) -0.022(7) 0.009(7) 0.010(6)
C254 0.062(7) 0.117(10) 0.084(8) -0.017(7) -0.005(6) 0.008(7)
C264 0.079(8) 0.064(6) 0.084(7) -0.003(6) 0.023(6) -0.003(6)
C274 0.093(10) 0.094(9) 0.113(10) 0.016(8) 0.021(8) 0.014(8)
C284 0.080(8) 0.088(8) 0.104(9) -0.006(7) 0.011(7) -0.019(7)
C294 0.098(9) 0.098(9) 0.095(8) 0.005(7) 0.030(8) 0.001(7)
C304 0.082(8) 0.095(8) 0.069(7) -0.002(6) -0.001(6) 0.002(7)
C314 0.071(7) 0.096(9) 0.063(6) -0.008(6) 0.002(6) -0.002(6)
C324 0.078(7) 0.083(7) 0.067(7) -0.004(6) 0.000(6) -0.014(6)
C334 0.081(8) 0.109(10) 0.072(7) -0.009(7) 0.016(6) -0.018(7)
C344 0.076(8) 0.093(8) 0.069(7) -0.009(6) 0.012(6) 0.001(7)
C354 0.074(7) 0.077(7) 0.056(6) -0.005(5) 0.007(5) 0.019(6)
C364 0.080(7) 0.065(7) 0.070(7) 0.003(5) 0.001(6) -0.014(6)
C374 0.089(8) 0.062(6) 0.076(7) -0.003(6) -0.006(7) -0.006(6)
C384 0.112(10) 0.073(7) 0.067(7) -0.014(5) 0.007(7) -0.004(7)
C394 0.091(8) 0.074(7) 0.062(6) -0.012(5) 0.013(6) 0.009(7)
C404 0.069(6) 0.060(6) 0.058(6) -0.006(5) 0.009(5) -0.003(5)
N10 0.076(7) 0.113(8) 0.058(5) -0.008(5) -0.011(5) 0.015(5)
C20 0.073(8) 0.125(10) 0.071(7) 0.004(7) -0.012(6) 0.000(7)
C30 0.081(9) 0.098(10) 0.108(10) 0.014(8) 0.027(8) 0.006(7)
C40 0.107(12) 0.093(9) 0.120(12) -0.004(8) 0.051(10) 0.018(8)
C50 0.149(14) 0.103(10) 0.083(8) -0.027(7) 0.008(9) 0.014(9)
C60 0.079(8) 0.105(9) 0.077(7) -0.015(7) -0.009(6) 0.002(7)
C70 0.133(13) 0.136(13) 0.132(13) 0.036(11) 0.020(10) 0.013(10)
C80 0.175(18) 0.168(17) 0.124(14) 0.040(14) 0.002(13) 0.005(15)
O90 0.125(8) 0.119(7) 0.102(6) 0.015(6) 0.007(6) -0.002(6)
C100 0.190(18) 0.139(14) 0.122(13) 0.007(13) 0.019(13) -0.002(14)
C110 0.156(15) 0.133(14) 0.128(13) -0.012(11) 0.033(11) 0.024(12)
C120 0.127(12) 0.125(11) 0.103(10) 0.013(9) 0.007(9) 0.000(9)
C130 0.104(11) 0.134(12) 0.125(12) -0.010(10) -0.002(10) -0.024(10)
O140 0.106(7) 0.137(8) 0.113(7) 0.010(6) 0.001(6) 0.001(6)
C150 0.101(11) 0.180(15) 0.116(11) 0.070(11) -0.031(9) -0.004(10)
C160 0.090(11) 0.215(19) 0.155(14) 0.083(14) 0.001(10) 0.000(12)
C170 0.103(11) 0.154(13) 0.131(12) 0.014(11) 0.004(10) 0.002(11)
C180 0.130(14) 0.145(13) 0.093(10) 0.018(9) -0.017(9) 0.025(11)
O190 0.122(8) 0.144(9) 0.102(7) -0.012(6) -0.001(6) 0.001(7)
C200 0.093(11) 0.152(14) 0.140(13) -0.006(12) 0.009(10) -0.018(11)
C210 0.144(15) 0.141(14) 0.145(15) -0.006(12) -0.015(11) 0.023(12)
C4B 0.075(16) 0.081(13) 0.13(2) 0.017(12) 0.004(17) -0.019(10)
C3B 0.088(19) 0.085(14) 0.15(2) 0.013(13) 0.012(19) -0.018(11)
C8B 0.078(12) 0.114(18) 0.13(2) -0.023(14) -0.017(11) 0.007(11)
C7B 0.078(11) 0.12(3) 0.13(3) 0.00(2) -0.019(11) 0.023(12)
C5B 0.069(13) 0.082(13) 0.099(16) 0.021(10) -0.013(13) -0.021(9)
C9B 0.069(11) 0.108(17) 0.118(19) -0.032(13) -0.004(10) 0.013(10)
C2B 0.12(3) 0.088(11) 0.17(3) 0.008(11) 0.03(2) -0.020(12)

loop_
_atom_type_symbol
_atom_type_description
_atom_type_scat_dispersion_real
_atom_type_scat_dispersion_imag
_atom_type_scat_source
C C 0.0181 0.0091 'International Tables Vol C Tables 4.2.6.8 and 6.1.1.4'
H H 0.0000 0.0000 'International Tables Vol C Tables 4.2.6.8 and 6.1.1.4'
Fe Fe -1.1336 3.1974 'International Tables Vol C Tables 4.2.6.8 and 6.1.1.4'
N N 0.0311 0.0180 'International Tables Vol C Tables 4.2.6.8 and 6.1.1.4'
O O 0.0492 0.0322 'International Tables Vol C Tables 4.2.6.8 and 6.1.1.4'

loop_
_geom_angle_atom_site_label_1
_geom_angle_atom_site_label_2
_geom_angle_atom_site_label_3
_geom_angle
N14 Fe1 N11 129.0(4)
N14 Fe1 N21 122.4(4)
N11 Fe1 N21 91.3(3)
N14 Fe1 N24 99.3(3)
N11 Fe1 N24 105.4(3)
N21 Fe1 N24 107.7(3)
C21 N11 C12 118.7(8)
C21 N11 Fe1 127.1(7)
C12 N11 Fe1 114.1(6)
C41 N21 C13 120.3(9)
C41 N21 Fe1 128.0(7)
C13 N21 Fe1 111.1(7)
C21 C11 H11A 109.5
C21 C11 H11B 109.5
H11A C11 H11B 109.5
C21 C11 H11C 109.5
H11A C11 H11C 109.5
H11B C11 H11C 109.5
N11 C21 C31 124.2(9)
N11 C21 C11 119.0(9)
C31 C21 C11 116.7(9)
C21 C31 C41 125.0(10)
C21 C31 C61 116.6(10)
C41 C31 C61 117.9(9)
N21 C41 C31 122.5(9)
N21 C41 C51 118.7(10)
C31 C41 C51 118.8(10)
C41 C51 H51A 109.5
C41 C51 H51B 109.5
H51A C51 H51B 109.5
C41 C51 H51C 109.5
H51A C51 H51C 109.5
H51B C51 H51C 109.5
C31 C61 H61A 109.5
C31 C61 H61B 109.5
H61A C61 H61B 109.5
C31 C61 H61C 109.5
H61A C61 H61C 109.5
H61B C61 H61C 109.5
C62 C12 C22 122.1(9)
C62 C12 N11 121.1(9)
C22 C12 N11 116.8(8)
C12 C22 C32 117.8(9)
C12 C22 C82 121.1(9)
C32 C22 C82 121.0(9)
C42 C32 C22 120.1(11)
C42 C32 H32 120.0
C22 C32 H32 120.0
C52 C42 C32 120.6(11)
C52 C42 H42 119.7
C32 C42 H42 119.7
C42 C52 C62 121.6(11)
C42 C52 H52 119.2
C62 C52 H52 119.2
C12 C62 C52 117.8(10)
C12 C62 C72 121.4(9)
C52 C62 C72 120.8(10)
C62 C72 H72A 109.5
C62 C72 H72B 109.5
H72A C72 H72B 109.5
C62 C72 H72C 109.5
H72A C72 H72C 109.5
H72B C72 H72C 109.5
C22 C82 H82A 109.5
C22 C82 H82B 109.5
H82A C82 H82B 109.5
C22 C82 H82C 109.5
H82A C82 H82C 109.5
H82B C82 H82C 109.5
C63 C13 N21 120.7(9)
C63 C13 C23 119.8(10)
N21 C13 C23 119.3(10)
C33 C23 C13 119.7(11)
C33 C23 C73 121.3(11)
C13 C23 C73 119.0(10)
C23 C33 C43 120.7(12)
C23 C33 H33 119.6
C43 C33 H33 119.6
C53 C43 C33 119.8(12)
C53 C43 H43 120.1
C33 C43 H43 120.1
C43 C53 C63 121.4(11)
C43 C53 H53 119.3
C63 C53 H53 119.3
C53 C63 C13 118.5(10)
C53 C63 C83 120.9(10)
C13 C63 C83 120.5(10)
C23 C73 H73A 109.5
C23 C73 H73B 109.5
H73A C73 H73B 109.5
C23 C73 H73C 109.5
H73A C73 H73C 109.5
H73B C73 H73C 109.5
C63 C83 H83A 109.5
C63 C83 H83B 109.5
H83A C83 H83B 109.5
C63 C83 H83C 109.5
H83A C83 H83C 109.5
H83B C83 H83C 109.5
C14 N14 C54 104.9(11)
C14 N14 C5B 125.7(15)
C14 N14 Fe1 125.3(7)
C54 N14 Fe1 125.1(11)
C5B N14 Fe1 108.8(13)
C154 N24 C114 115.5(9)
C154 N24 Fe1 120.1(7)
C114 N24 Fe1 124.3(7)
C204 N34 C164 116.2(8)
C204 N34 Fe2 124.2(6)
C164 N34 Fe2 119.6(6)
C64 N44 C10B 112.7(8)
C64 N44 Fe2 121.1(7)
C10B N44 Fe2 123.1(7)
C2B C14 N14 110.6(19)
N14 C14 C24 131.1(14)
N14 C14 H14 114.5
C24 C14 H14 114.5
C14 C24 C34 120(2)
C14 C24 H24 119.8
C34 C24 H24 119.8
C44 C34 C84 113.6(13)
C44 C34 C24 107.0(15)
C84 C34 C24 113.4(15)
C44 C34 H34 107.5
C84 C34 H34 107.5
C24 C34 H34 107.5
C54 C44 C34 122.9(16)
C54 C44 H44 118.6
C34 C44 H44 118.6
C44 C54 N14 133.2(18)
C44 C54 H54 113.4
N14 C54 H54 113.4
C74 C64 N44 128.1(13)
N44 C64 C7B 117(2)
C74 C64 H64 115.9
N44 C64 H64 115.9
C64 C74 C84 121.2(17)
C64 C74 H74 119.4
C84 C74 H74 119.4
C94 C84 C34 114.3(14)
C94 C84 C74 109.1(14)
C34 C84 C74 111.8(14)
C94 C84 H84 107.1
C34 C84 H84 107.1
C74 C84 H84 107.1
C10B C94 C84 122.9(15)
C10B C94 H94 118.6
C84 C94 H94 118.6
C94 C10B N44 125.1(12)
C9B C10B N44 120.7(16)
C94 C10B H10A 117.4
N44 C10B H10A 117.4
N24 C114 C124 122.9(10)
N24 C114 H114 118.5
C124 C114 H114 118.5
C114 C124 C134 119.1(11)
C114 C124 H124 120.4
C134 C124 H124 120.4
C144 C134 C124 118.2(11)
C144 C134 H134 120.9
C124 C134 H134 120.9
C134 C144 C154 119.6(11)
C134 C144 H144 120.2
C154 C144 H144 120.2
N24 C154 C144 124.5(10)
N24 C154 H154 117.7
C144 C154 H154 117.7
N34 C164 C174 122.6(9)
N34 C164 H164 118.7
C174 C164 H164 118.7
C184 C174 C164 120.1(10)
C184 C174 H174 120.0
C164 C174 H174 120.0
C174 C184 C194 117.2(9)
C174 C184 H184 121.4
C194 C184 H184 121.4
C204 C194 C184 120.1(10)
C204 C194 H194 119.9
C184 C194 H194 119.9
N34 C204 C194 123.8(9)
N34 C204 H204 118.1
C194 C204 H204 118.1
N44 Fe2 N41 122.6(3)
N44 Fe2 N31 129.4(3)
N41 Fe2 N31 91.0(3)
N44 Fe2 N34 98.2(3)
N41 Fe2 N34 109.4(3)
N31 Fe2 N34 104.9(3)
C101 N31 C92 118.8(8)
C101 N31 Fe2 127.0(6)
C92 N31 Fe2 114.2(6)
C81 N41 C93 120.3(7)
C81 N41 Fe2 127.2(6)
C93 N41 Fe2 112.5(6)
C81 C71 H71A 109.5
C81 C71 H71B 109.5
H71A C71 H71B 109.5
C81 C71 H71C 109.5
H71A C71 H71C 109.5
H71B C71 H71C 109.5
N41 C81 C91 122.4(8)
N41 C81 C71 118.3(8)
C91 C81 C71 119.2(9)
C81 C91 C101 125.8(8)
C81 C91 C121 116.6(9)
C101 C91 C121 117.2(8)
N31 C101 C91 122.4(8)
N31 C101 C111 119.8(9)
C91 C101 C111 117.7(9)
C101 C111 H11D 109.5
C101 C111 H11E 109.5
H11D C111 H11E 109.5
C101 C111 H11F 109.5
H11D C111 H11F 109.5
H11E C111 H11F 109.5
C91 C121 H12A 109.5
C91 C121 H12B 109.5
H12A C121 H12B 109.5
C91 C121 H12C 109.5
H12A C121 H12C 109.5
H12B C121 H12C 109.5
C142 C92 C102 120.2(9)
C142 C92 N31 118.2(9)
C102 C92 N31 121.4(9)
C112 C102 C92 118.1(10)
C112 C102 C152 120.8(10)
C92 C102 C152 121.0(9)
C122 C112 C102 121.6(11)
C122 C112 H112 119.2
C102 C112 H112 119.2
C112 C122 C132 119.9(10)
C112 C122 H122 120.0
C132 C122 H122 120.0
C142 C132 C122 121.1(11)
C142 C132 H132 119.4
C122 C132 H132 119.4
C132 C142 C92 118.9(9)
C132 C142 C162 120.9(9)
C92 C142 C162 120.2(9)
C102 C152 H15A 109.5
C102 C152 H15B 109.5
H15A C152 H15B 109.5
C102 C152 H15C 109.5
H15A C152 H15C 109.5
H15B C152 H15C 109.5
C142 C162 H16A 109.5
C142 C162 H16B 109.5
H16A C162 H16B 109.5
C142 C162 H16C 109.5
H16A C162 H16C 109.5
H16B C162 H16C 109.5
C143 C93 C103 123.1(9)
C143 C93 N41 117.2(8)
C103 C93 N41 119.4(8)
C93 C103 C113 116.7(9)
C93 C103 C153 123.6(9)
C113 C103 C153 119.7(9)
C123 C113 C103 121.9(9)
C123 C113 H113 119.1
C103 C113 H113 119.1
C113 C123 C133 119.5(9)
C113 C123 H123 120.3
C133 C123 H123 120.3
C123 C133 C143 121.0(9)
C123 C133 H133 119.5
C143 C133 H133 119.5
C93 C143 C133 117.9(8)
C93 C143 C163 121.8(8)
C133 C143 C163 120.3(9)
C103 C153 H15D 109.5
C103 C153 H15E 109.5
H15D C153 H15E 109.5
C103 C153 H15F 109.5
H15D C153 H15F 109.5
H15E C153 H15F 109.5
C143 C163 H16D 109.5
C143 C163 H16E 109.5
H16D C163 H16E 109.5
C143 C163 H16F 109.5
H16D C163 H16F 109.5
H16E C163 H16F 109.5
N54 Fe3 N61 123.4(4)
N54 Fe3 N51 128.5(3)
N61 Fe3 N51 90.8(3)
N54 Fe3 N64 99.2(3)
N61 Fe3 N64 108.5(3)
N51 Fe3 N64 104.7(3)
C25 N51 C16 119.8(8)
C25 N51 Fe3 127.5(7)
C16 N51 Fe3 112.5(7)
C45 N61 C17 118.9(8)
C45 N61 Fe3 128.1(7)
C17 N61 Fe3 112.4(6)
C25 C15 H15G 109.5
C25 C15 H15H 109.5
H15G C15 H15H 109.5
C25 C15 H15I 109.5
H15G C15 H15I 109.5
H15H C15 H15I 109.5
N51 C25 C35 123.3(9)
N51 C25 C15 118.0(9)
C35 C25 C15 118.7(10)
C25 C35 C45 125.7(10)
C25 C35 C65 117.4(10)
C45 C35 C65 116.6(10)
N61 C45 C35 122.6(9)
N61 C45 C55 120.7(10)
C35 C45 C55 116.8(10)
C45 C55 H55A 109.5
C45 C55 H55B 109.5
H55A C55 H55B 109.5
C45 C55 H55C 109.5
H55A C55 H55C 109.5
H55B C55 H55C 109.5
C35 C65 H65A 109.5
C35 C65 H65B 109.5
H65A C65 H65B 109.5
C35 C65 H65C 109.5
H65A C65 H65C 109.5
H65B C65 H65C 109.5
C66 C16 N51 118.9(9)
C66 C16 C26 119.2(10)
N51 C16 C26 121.7(9)
C36 C26 C16 119.1(10)
C36 C26 C76 121.3(10)
C16 C26 C76 119.6(10)
C46 C36 C26 120.9(10)
C46 C36 H36 119.6
C26 C36 H36 119.6
C56 C46 C36 121.6(11)
C56 C46 H46 119.2
C36 C46 H46 119.2
C46 C56 C66 120.5(11)
C46 C56 H56 119.8
C66 C56 H56 119.8
C16 C66 C56 118.7(10)
C16 C66 C86 120.5(10)
C56 C66 C86 120.8(10)
C26 C76 H76A 109.5
C26 C76 H76B 109.5
H76A C76 H76B 109.5
C26 C76 H76C 109.5
H76A C76 H76C 109.5
H76B C76 H76C 109.5
C66 C86 H86A 109.5
C66 C86 H86B 109.5
H86A C86 H86B 109.5
C66 C86 H86C 109.5
H86A C86 H86C 109.5
H86B C86 H86C 109.5
C67 C17 C27 122.0(10)
C67 C17 N61 118.7(10)
C27 C17 N61 118.9(10)
C17 C27 C37 115.8(11)
C17 C27 C77 123.4(10)
C37 C27 C77 120.8(11)
C47 C37 C27 124.2(12)
C47 C37 H37 117.9
C27 C37 H37 117.9
C37 C47 C57 118.8(12)
C37 C47 H47 120.6
C57 C47 H47 120.6
C67 C57 C47 120.2(12)
C67 C57 H57 119.9
C47 C57 H57 119.9
C57 C67 C17 118.9(11)
C57 C67 C87 120.4(11)
C17 C67 C87 120.7(10)
C27 C77 H77A 109.5
C27 C77 H77B 109.5
H77A C77 H77B 109.5
C27 C77 H77C 109.5
H77A C77 H77C 109.5
H77B C77 H77C 109.5
C67 C87 H87A 109.5
C67 C87 H87B 109.5
H87A C87 H87B 109.5
C67 C87 H87C 109.5
H87A C87 H87C 109.5
H87B C87 H87C 109.5
N84 Fe4 N71 128.6(4)
N84 Fe4 N81 123.8(3)
N71 Fe4 N81 91.1(3)
N84 Fe4 N74 99.1(3)
N71 Fe4 N74 104.7(3)
N81 Fe4 N74 107.6(3)
C85 N71 C96 118.9(8)
C85 N71 Fe4 127.3(7)
C96 N71 Fe4 113.7(6)
C105 N81 C97 120.8(8)
C105 N81 Fe4 126.2(6)
C97 N81 Fe4 112.8(6)
C85 C75 H75A 109.5
C85 C75 H75B 109.5
H75A C75 H75B 109.5
C85 C75 H75C 109.5
H75A C75 H75C 109.5
H75B C75 H75C 109.5
N71 C85 C95 121.7(8)
N71 C85 C75 118.5(9)
C95 C85 C75 119.8(9)
C85 C95 C105 127.4(9)
C85 C95 C125 116.4(9)
C105 C95 C125 115.9(9)
N81 C105 C95 122.5(9)
N81 C105 C115 117.3(9)
C95 C105 C115 120.2(9)
C105 C115 H11G 109.5
C105 C115 H11H 109.5
H11G C115 H11H 109.5
C105 C115 H11I 109.5
H11G C115 H11I 109.5
H11H C115 H11I 109.5
C95 C125 H12D 109.5
C95 C125 H12E 109.5
H12D C125 H12E 109.5
C95 C125 H12F 109.5
H12D C125 H12F 109.5
H12E C125 H12F 109.5
C106 C96 C146 119.9(10)
C106 C96 N71 118.4(9)
C146 C96 N71 121.4(9)
C116 C106 C96 119.0(10)
C116 C106 C156 120.6(10)
C96 C106 C156 120.5(9)
C126 C116 C106 120.2(12)
C126 C116 H116 119.9
C106 C116 H116 119.9
C116 C126 C136 119.6(11)
C116 C126 H126 120.2
C136 C126 H126 120.2
C146 C136 C126 122.5(11)
C146 C136 H136 118.8
C126 C136 H136 118.8
C136 C146 C96 118.8(11)
C136 C146 C166 121.2(10)
C96 C146 C166 120.0(10)
C106 C156 H15J 109.5
C106 C156 H15K 109.5
H15J C156 H15K 109.5
C106 C156 H15L 109.5
H15J C156 H15L 109.5
H15K C156 H15L 109.5
C146 C166 H16G 109.5
C146 C166 H16H 109.5
H16G C166 H16H 109.5
C146 C166 H16I 109.5
H16G C166 H16I 109.5
H16H C166 H16I 109.5
C147 C97 C107 121.2(9)
C147 C97 N81 119.0(9)
C107 C97 N81 119.6(8)
C117 C107 C97 118.0(9)
C117 C107 C157 120.8(10)
C97 C107 C157 121.2(9)
C127 C117 C107 121.3(10)
C127 C117 H117 119.4
C107 C117 H117 119.4
C137 C127 C117 121.1(10)
C137 C127 H127 119.4
C117 C127 H127 119.4
C127 C137 C147 120.5(11)
C127 C137 H137 119.7
C147 C137 H137 119.7
C97 C147 C137 117.9(10)
C97 C147 C167 120.7(9)
C137 C147 C167 121.5(10)
C107 C157 H15M 109.5
C107 C157 H15N 109.5
H15M C157 H15N 109.5
C107 C157 H15O 109.5
H15M C157 H15O 109.5
H15N C157 H15O 109.5
C147 C167 H16J 109.5
C147 C167 H16K 109.5
H16J C167 H16K 109.5
C147 C167 H16L 109.5
H16J C167 H16L 109.5
H16K C167 H16L 109.5
C254 N54 C214 111.4(9)
C254 N54 Fe3 126.9(8)
C214 N54 Fe3 118.8(7)
C354 N64 C314 117.3(9)
C354 N64 Fe3 123.2(7)
C314 N64 Fe3 119.3(7)
C404 N74 C364 114.9(8)
C404 N74 Fe4 123.5(7)
C364 N74 Fe4 121.4(7)
C304 N84 C264 114.8(9)
C304 N84 Fe4 121.2(8)
C264 N84 Fe4 121.1(7)
C224 C214 N54 126.0(11)
C224 C214 H214 117.0
N54 C214 H214 117.0
C214 C224 C234 124.0(11)
C214 C224 H224 118.0
C234 C224 H224 118.0
C244 C234 C224 107.4(10)
C244 C234 C284 111.7(11)
C224 C234 C284 116.1(10)
C244 C234 H234 107.1
C224 C234 H234 107.1
C284 C234 H234 107.1
C254 C244 C234 124.5(12)
C254 C244 H244 117.8
C234 C244 H244 117.8
C244 C254 N54 126.6(11)
C244 C254 H254 116.7
N54 C254 H254 116.7
C274 C264 N84 125.0(11)
C274 C264 H264 117.5
N84 C264 H264 117.5
C264 C274 C284 121.9(12)
C264 C274 H274 119.0
C284 C274 H274 119.0
C294 C284 C274 109.6(10)
C294 C284 C234 113.5(10)
C274 C284 C234 110.3(11)
C294 C284 H284 107.7
C274 C284 H284 107.7
C234 C284 H284 107.7
C304 C294 C284 124.0(12)
C304 C294 H294 118.0
C284 C294 H294 118.0
C294 C304 N84 124.6(11)
C294 C304 H304 117.7
N84 C304 H304 117.7
N64 C314 C324 123.4(10)
N64 C314 H314 118.3
C324 C314 H314 118.3
C314 C324 C334 116.7(11)
C314 C324 H324 121.6
C334 C324 H324 121.6
C344 C334 C324 120.8(11)
C344 C334 H334 119.6
C324 C334 H334 119.6
C354 C344 C334 118.4(11)
C354 C344 H344 120.8
C334 C344 H344 120.8
N64 C354 C344 123.4(11)
N64 C354 H354 118.3
C344 C354 H354 118.3
N74 C364 C374 123.9(11)
N74 C364 H364 118.0
C374 C364 H364 118.0
C384 C374 C364 119.1(11)
C384 C374 H374 120.4
C364 C374 H374 120.4
C374 C384 C394 117.9(10)
C374 C384 H384 121.1
C394 C384 H384 121.1
C404 C394 C384 120.4(10)
C404 C394 H394 119.8
C384 C394 H394 119.8
N74 C404 C394 123.7(10)
N74 C404 H404 118.2
C394 C404 H404 118.2
C60 N10 C20 116.9(10)
N10 C20 C30 123.0(12)
N10 C20 H20 118.5
C30 C20 H20 118.5
C40 C30 C20 120.5(13)
C40 C30 H30 119.7
C20 C30 H30 119.7
C30 C40 C50 118.8(12)
C30 C40 H40 120.6
C50 C40 H40 120.6
C40 C50 C60 116.7(12)
C40 C50 H50 121.7
C60 C50 H50 121.7
N10 C60 C50 123.9(12)
N10 C60 H60 118.0
C50 C60 H60 118.0
C80 C70 H70A 109.5
C80 C70 H70B 109.5
H70A C70 H70B 109.5
C80 C70 H70C 109.5
H70A C70 H70C 109.5
H70B C70 H70C 109.5
O90 C80 C70 114.2(15)
O90 C80 H80B 108.7
C70 C80 H80B 108.7
O90 C80 H80C 108.7
C70 C80 H80C 108.7
H80B C80 H80C 107.6
C80 O90 C100 114.5(13)
C110 C100 O90 107.2(14)
C110 C100 H10C 110.3
O90 C100 H10C 110.3
C110 C100 H10D 110.3
O90 C100 H10D 110.3
H10C C100 H10D 108.5
C100 C110 H11J 109.5
C100 C110 H11K 109.5
H11J C110 H11K 109.5
C100 C110 H11L 109.5
H11J C110 H11L 109.5
H11K C110 H11L 109.5
C130 C120 H12G 109.5
C130 C120 H12H 109.5
H12G C120 H12H 109.5
C130 C120 H12I 109.5
H12G C120 H12I 109.5
H12H C120 H12I 109.5
O140 C130 C120 108.3(13)
O140 C130 H13A 110.0
C120 C130 H13A 110.0
O140 C130 H13B 110.0
C120 C130 H13B 110.0
H13A C130 H13B 108.4
C150 O140 C130 111.3(12)
O140 C150 C160 105.9(12)
O140 C150 H15P 110.6
C160 C150 H15P 110.6
O140 C150 H15Q 110.6
C160 C150 H15Q 110.6
H15P C150 H15Q 108.7
C150 C160 H16M 109.5
C150 C160 H16N 109.5
H16M C160 H16N 109.5
C150 C160 H16O 109.5
H16M C160 H16O 109.5
H16N C160 H16O 109.5
C180 C170 H17A 109.5
C180 C170 H17B 109.5
H17A C170 H17B 109.5
C180 C170 H17C 109.5
H17A C170 H17C 109.5
H17B C170 H17C 109.5
O190 C180 C170 107.9(12)
O190 C180 H18A 110.1
C170 C180 H18A 110.1
O190 C180 H18B 110.1
C170 C180 H18B 110.1
H18A C180 H18B 108.4
C200 O190 C180 113.1(12)
O190 C200 C210 110.0(14)
O190 C200 H20A 109.7
C210 C200 H20A 109.7
O190 C200 H20B 109.7
C210 C200 H20B 109.7
H20A C200 H20B 108.2
C200 C210 H21A 109.5
C200 C210 H21B 109.5
H21A C210 H21B 109.5
C200 C210 H21C 109.5
H21A C210 H21C 109.5
H21B C210 H21C 109.5
C3B C4B C5B 120(3)
C3B C4B H4 120.2
C5B C4B H4 120.2
C4B C3B C2B 118(3)
C4B C3B H3 120.8
C2B C3B H3 120.8
C9B C8B C7B 115(3)
C9B C8B H8 122.4
C7B C8B H8 122.4
C8B C7B C64 126(3)
C8B C7B H7 117.1
C64 C7B H7 117.1
C4B C5B N14 116(3)
C4B C5B H5 122.0
N14 C5B H5 122.0
C8B C9B C10B 118(3)
C8B C9B H9 121.0
C10B C9B H9 121.0
C14 C2B C3B 127(3)
C14 C2B H2 116.6
C3B C2B H2 116.6

loop_
_geom_bond_atom_site_label_1
_geom_bond_atom_site_label_2
_geom_bond_distance
Fe1 N14 1.956(10)
Fe1 N11 1.961(8)
Fe1 N21 1.971(9)
Fe1 N24 2.085(8)
N11 C21 1.363(11)
N11 C12 1.432(12)
N21 C41 1.358(13)
N21 C13 1.420(13)
C11 C21 1.542(14)
C11 H11A 0.9800
C11 H11B 0.9800
C11 H11C 0.9800
C21 C31 1.404(14)
C31 C41 1.431(15)
C31 C61 1.550(15)
C41 C51 1.508(14)
C51 H51A 0.9800
C51 H51B 0.9800
C51 H51C 0.9800
C61 H61A 0.9800
C61 H61B 0.9800
C61 H61C 0.9800
C12 C62 1.380(13)
C12 C22 1.403(14)
C22 C32 1.404(14)
C22 C82 1.477(14)
C32 C42 1.385(15)
C32 H32 0.9500
C42 C52 1.357(15)
C42 H42 0.9500
C52 C62 1.397(14)
C52 H52 0.9500
C62 C72 1.506(14)
C72 H72A 0.9800
C72 H72B 0.9800
C72 H72C 0.9800
C82 H82A 0.9800
C82 H82B 0.9800
C82 H82C 0.9800
C13 C63 1.409(14)
C13 C23 1.428(16)
C23 C33 1.375(17)
C23 C73 1.540(16)
C33 C43 1.400(17)
C33 H33 0.9500
C43 C53 1.382(17)
C43 H43 0.9500
C53 C63 1.404(16)
C53 H53 0.9500
C63 C83 1.522(15)
C73 H73A 0.9800
C73 H73B 0.9800
C73 H73C 0.9800
C83 H83A 0.9800
C83 H83B 0.9800
C83 H83C 0.9800
N14 C14 1.402(13)
N14 C54 1.42(2)
N14 C5B 1.43(2)
N24 C154 1.344(12)
N24 C114 1.359(12)
N34 C204 1.339(11)
N34 C164 1.359(11)
N34 Fe2 2.095(8)
N44 C64 1.394(11)
N44 C10B 1.404(12)
N44 Fe2 1.949(8)
C14 C2B 1.37(2)
C14 C24 1.42(3)
C14 H14 0.9500
C24 C34 1.555(18)
C24 H24 0.9500
C34 C44 1.512(18)
C34 C84 1.526(17)
C34 H34 1.0000
C44 C54 1.35(3)
C44 H44 0.9500
C54 H54 0.9500
C64 C74 1.32(2)
C64 C7B 1.40(2)
C64 H64 0.9500
C74 C84 1.529(19)
C74 H74 0.9500
C84 C94 1.514(17)
C84 H84 1.0000
C94 C10B 1.34(2)
C94 H94 0.9500
C10B C9B 1.40(2)
C10B H10A 0.9500
C114 C124 1.366(14)
C114 H114 0.9500
C124 C134 1.409(16)
C124 H124 0.9500
C134 C144 1.338(16)
C134 H134 0.9500
C144 C154 1.367(14)
C144 H144 0.9500
C154 H154 0.9500
C164 C174 1.399(13)
C164 H164 0.9500
C174 C184 1.370(14)
C174 H174 0.9500
C184 C194 1.388(14)
C184 H184 0.9500
C194 C204 1.374(13)
C194 H194 0.9500
C204 H204 0.9500
Fe2 N41 1.970(8)
Fe2 N31 1.984(8)
N31 C101 1.347(11)
N31 C92 1.436(12)
N41 C81 1.349(12)
N41 C93 1.442(11)
C71 C81 1.513(13)
C71 H71A 0.9800
C71 H71B 0.9800
C71 H71C 0.9800
C81 C91 1.422(12)
C91 C101 1.422(13)
C91 C121 1.533(14)
C101 C111 1.517(13)
C111 H11D 0.9800
C111 H11E 0.9800
C111 H11F 0.9800
C121 H12A 0.9800
C121 H12B 0.9800
C121 H12C 0.9800
C92 C142 1.406(13)
C92 C102 1.421(14)
C102 C112 1.391(14)
C102 C152 1.507(14)
C112 C122 1.368(15)
C112 H112 0.9500
C122 C132 1.389(15)
C122 H122 0.9500
C132 C142 1.380(14)
C132 H132 0.9500
C142 C162 1.492(14)
C152 H15A 0.9800
C152 H15B 0.9800
C152 H15C 0.9800
C162 H16A 0.9800
C162 H16B 0.9800
C162 H16C 0.9800
C93 C143 1.398(12)
C93 C103 1.402(13)
C103 C113 1.420(13)
C103 C153 1.477(14)
C113 C123 1.385(14)
C113 H113 0.9500
C123 C133 1.398(14)
C123 H123 0.9500
C133 C143 1.409(12)
C133 H133 0.9500
C143 C163 1.500(13)
C153 H15D 0.9800
C153 H15E 0.9800
C153 H15F 0.9800
C163 H16D 0.9800
C163 H16E 0.9800
C163 H16F 0.9800
Fe3 N54 1.958(9)
Fe3 N61 1.973(8)
Fe3 N51 1.976(8)
Fe3 N64 2.111(8)
N51 C25 1.348(12)
N51 C16 1.419(13)
N61 C45 1.328(12)
N61 C17 1.445(12)
C15 C25 1.501(14)
C15 H15G 0.9800
C15 H15H 0.9800
C15 H15I 0.9800
C25 C35 1.390(14)
C35 C45 1.445(15)
C35 C65 1.542(15)
C45 C55 1.522(15)
C55 H55A 0.9800
C55 H55B 0.9800
C55 H55C 0.9800
C65 H65A 0.9800
C65 H65B 0.9800
C65 H65C 0.9800
C16 C66 1.411(14)
C16 C26 1.430(14)
C26 C36 1.376(15)
C26 C76 1.508(15)
C36 C46 1.373(16)
C36 H36 0.9500
C46 C56 1.353(15)
C46 H46 0.9500
C56 C66 1.411(15)
C56 H56 0.9500
C66 C86 1.518(14)
C76 H76A 0.9800
C76 H76B 0.9800
C76 H76C 0.9800
C86 H86A 0.9800
C86 H86B 0.9800
C86 H86C 0.9800
C17 C67 1.400(15)
C17 C27 1.404(15)
C27 C37 1.411(15)
C27 C77 1.479(15)
C37 C47 1.350(17)
C37 H37 0.9500
C47 C57 1.407(17)
C47 H47 0.9500
C57 C67 1.400(15)
C57 H57 0.9500
C67 C87 1.506(16)
C77 H77A 0.9800
C77 H77B 0.9800
C77 H77C 0.9800
C87 H87A 0.9800
C87 H87B 0.9800
C87 H87C 0.9800
Fe4 N84 1.931(9)
Fe4 N71 1.972(8)
Fe4 N81 1.991(8)
Fe4 N74 2.103(8)
N71 C85 1.376(12)
N71 C96 1.435(13)
N81 C105 1.367(12)
N81 C97 1.431(12)
C75 C85 1.486(13)
C75 H75A 0.9800
C75 H75B 0.9800
C75 H75C 0.9800
C85 C95 1.394(13)
C95 C105 1.405(13)
C95 C125 1.528(14)
C105 C115 1.520(14)
C115 H11G 0.9800
C115 H11H 0.9800
C115 H11I 0.9800
C125 H12D 0.9800
C125 H12E 0.9800
C125 H12F 0.9800
C96 C106 1.399(14)
C96 C146 1.417(14)
C106 C116 1.398(14)
C106 C156 1.520(14)
C116 C126 1.378(16)
C116 H116 0.9500
C126 C136 1.379(17)
C126 H126 0.9500
C136 C146 1.345(15)
C136 H136 0.9500
C146 C166 1.496(15)
C156 H15J 0.9800
C156 H15K 0.9800
C156 H15L 0.9800
C166 H16G 0.9800
C166 H16H 0.9800
C166 H16I 0.9800
C97 C147 1.401(14)
C97 C107 1.427(13)
C107 C117 1.383(14)
C107 C157 1.489(14)
C117 C127 1.380(15)
C117 H117 0.9500
C127 C137 1.365(15)
C127 H127 0.9500
C137 C147 1.420(15)
C137 H137 0.9500
C147 C167 1.527(15)
C157 H15M 0.9800
C157 H15N 0.9800
C157 H15O 0.9800
C167 H16J 0.9800
C167 H16K 0.9800
C167 H16L 0.9800
N54 C254 1.377(13)
N54 C214 1.410(13)
N64 C354 1.340(12)
N64 C314 1.361(13)
N74 C404 1.345(12)
N74 C364 1.355(12)
N84 C304 1.385(13)
N84 C264 1.400(13)
C214 C224 1.337(15)
C214 H214 0.9500
C224 C234 1.496(16)
C224 H224 0.9500
C234 C244 1.476(17)
C234 C284 1.602(17)
C234 H234 1.0000
C244 C254 1.346(15)
C244 H244 0.9500
C254 H254 0.9500
C264 C274 1.360(15)
C264 H264 0.9500
C274 C284 1.513(17)
C274 H274 0.9500
C284 C294 1.486(16)
C284 H284 1.0000
C294 C304 1.347(16)
C294 H294 0.9500
C304 H304 0.9500
C314 C324 1.381(14)
C314 H314 0.9500
C324 C334 1.397(15)
C324 H324 0.9500
C334 C344 1.370(16)
C334 H334 0.9500
C344 C354 1.369(15)
C344 H344 0.9500
C354 H354 0.9500
C364 C374 1.372(14)
C364 H364 0.9500
C374 C384 1.361(15)
C374 H374 0.9500
C384 C394 1.365(16)
C384 H384 0.9500
C394 C404 1.354(13)
C394 H394 0.9500
C404 H404 0.9500
N10 C60 1.292(13)
N10 C20 1.321(14)
C20 C30 1.360(17)
C20 H20 0.9500
C30 C40 1.320(19)
C30 H30 0.9500
C40 C50 1.377(19)
C40 H40 0.9500
C50 C60 1.402(17)
C50 H50 0.9500
C60 H60 0.9500
C70 C80 1.48(2)
C70 H70A 0.9800
C70 H70B 0.9800
C70 H70C 0.9800
C80 O90 1.350(19)
C80 H80B 0.9900
C80 H80C 0.9900
O90 C100 1.503(19)
C100 C110 1.41(2)
C100 H10C 0.9900
C100 H10D 0.9900
C110 H11J 0.9800
C110 H11K 0.9800
C110 H11L 0.9800
C120 C130 1.51(2)
C120 H12G 0.9800
C120 H12H 0.9800
C120 H12I 0.9800
C130 O140 1.452(17)
C130 H13A 0.9900
C130 H13B 0.9900
O140 C150 1.409(15)
C150 C160 1.52(2)
C150 H15P 0.9900
C150 H15Q 0.9900
C160 H16M 0.9800
C160 H16N 0.9800
C160 H16O 0.9800
C170 C180 1.54(2)
C170 H17A 0.9800
C170 H17B 0.9800
C170 H17C 0.9800
C180 O190 1.470(16)
C180 H18A 0.9900
C180 H18B 0.9900
O190 C200 1.407(17)
C200 C210 1.56(2)
C200 H20A 0.9900
C200 H20B 0.9900
C210 H21A 0.9800
C210 H21B 0.9800
C210 H21C 0.9800
C4B C3B 1.38(2)
C4B C5B 1.39(2)
C4B H4 0.9500
C3B C2B 1.38(2)
C3B H3 0.9500
C8B C9B 1.37(2)
C8B C7B 1.37(2)
C8B H8 0.9500
C7B H7 0.9500
C5B H5 0.9500
C9B H9 0.9500
C2B H2 0.9500

loop_
_geom_hbond_atom_site_label_D
_geom_hbond_atom_site_label_H
_geom_hbond_atom_site_label_A
_geom_hbond_distance_DH
_geom_hbond_distance_HA
_geom_hbond_distance_DA
_geom_hbond_angle_DHA
C204 H204 N44 0.95 2.69 3.233(12) 117.2

loop_
_geom_torsion_atom_site_label_1
_geom_torsion_atom_site_label_2
_geom_torsion_atom_site_label_3
_geom_torsion_atom_site_label_4
_geom_torsion
C12 N11 C21 C31 -173.5(9)
Fe1 N11 C21 C31 1.5(14)
C12 N11 C21 C11 4.5(13)
Fe1 N11 C21 C11 179.5(7)
N11 C21 C31 C41 11.1(16)
C11 C21 C31 C41 -166.9(9)
N11 C21 C31 C61 -177.0(10)
C11 C21 C31 C61 4.9(14)
C13 N21 C41 C31 167.3(9)
Fe1 N21 C41 C31 -2.8(14)
C13 N21 C41 C51 -11.0(14)
Fe1 N21 C41 C51 178.8(7)
C21 C31 C41 N21 -10.4(15)
C61 C31 C41 N21 177.9(10)
C21 C31 C41 C51 167.9(10)
C61 C31 C41 C51 -3.8(14)
C21 N11 C12 C62 -86.9(11)
Fe1 N11 C12 C62 97.5(9)
C21 N11 C12 C22 94.6(10)
Fe1 N11 C12 C22 -81.0(9)
C62 C12 C22 C32 0.5(14)
N11 C12 C22 C32 179.0(8)
C62 C12 C22 C82 -178.5(10)
N11 C12 C22 C82 0.0(14)
C12 C22 C32 C42 0.8(15)
C82 C22 C32 C42 179.7(10)
C22 C32 C42 C52 -1.8(17)
C32 C42 C52 C62 1.6(18)
C22 C12 C62 C52 -0.8(15)
N11 C12 C62 C52 -179.2(9)
C22 C12 C62 C72 178.8(9)
N11 C12 C62 C72 0.3(15)
C42 C52 C62 C12 -0.3(16)
C42 C52 C62 C72 -179.8(11)
C41 N21 C13 C63 98.0(13)
Fe1 N21 C13 C63 -90.3(12)
C41 N21 C13 C23 -87.4(14)
Fe1 N21 C13 C23 84.3(11)
C63 C13 C23 C33 1.3(19)
N21 C13 C23 C33 -173.4(12)
C63 C13 C23 C73 -178.6(12)
N21 C13 C23 C73 6.8(18)
C13 C23 C33 C43 2(2)
C73 C23 C33 C43 -178.1(13)
C23 C33 C43 C53 -3(2)
C33 C43 C53 C63 1(2)
C43 C53 C63 C13 2.6(19)
C43 C53 C63 C83 179.9(11)
N21 C13 C63 C53 171.1(11)
C23 C13 C63 C53 -3.5(18)
N21 C13 C63 C83 -6.2(17)
C23 C13 C63 C83 179.2(11)
C54 N14 C14 C2B -7(3)
C5B N14 C14 C2B 12(3)
Fe1 N14 C14 C2B -164(3)
C54 N14 C14 C24 -7(2)
C5B N14 C14 C24 12(3)
Fe1 N14 C14 C24 -163.5(17)
C2B C14 C24 C34 11(9)
N14 C14 C24 C34 10(3)
C14 C24 C34 C44 -6(3)
C14 C24 C34 C84 120(2)
C84 C34 C44 C54 -122.7(18)
C24 C34 C44 C54 3(2)
C34 C44 C54 N14 -2(3)
C14 N14 C54 C44 3(2)
C5B N14 C54 C44 -141(6)
Fe1 N14 C54 C44 159.5(17)
C10B N44 C64 C74 3.3(19)
Fe2 N44 C64 C74 -157.4(16)
C10B N44 C64 C7B -21(3)
Fe2 N44 C64 C7B 178(2)
N44 C64 C74 C84 0(3)
C7B C64 C74 C84 69(6)
C44 C34 C84 C94 67.4(18)
C24 C34 C84 C94 -55(2)
C44 C34 C84 C74 -57.2(19)
C24 C34 C84 C74 -179.7(17)
C64 C74 C84 C94 2(3)
C64 C74 C84 C34 129(2)
C34 C84 C94 C10B -133.3(16)
C74 C84 C94 C10B -7(2)
C84 C94 C10B C9B -86(3)
C84 C94 C10B N44 12(2)
C64 N44 C10B C94 -9.0(17)
Fe2 N44 C10B C94 151.3(12)
C64 N44 C10B C9B 38(2)
Fe2 N44 C10B C9B -161.7(17)
C154 N24 C114 C124 -0.4(14)
Fe1 N24 C114 C124 -176.5(8)
N24 C114 C124 C134 0.2(16)
C114 C124 C134 C144 -0.5(17)
C124 C134 C144 C154 1.0(16)
C114 N24 C154 C144 0.9(14)
Fe1 N24 C154 C144 177.2(8)
C134 C144 C154 N24 -1.3(16)
C204 N34 C164 C174 -1.0(14)
Fe2 N34 C164 C174 178.8(7)
N34 C164 C174 C184 -0.4(15)
C164 C174 C184 C194 1.2(15)
C174 C184 C194 C204 -0.6(15)
C164 N34 C204 C194 1.6(14)
Fe2 N34 C204 C194 -178.1(7)
C184 C194 C204 N34 -0.8(15)
C93 N41 C81 C91 -174.8(8)
Fe2 N41 C81 C91 6.3(13)
C93 N41 C81 C71 2.6(12)
Fe2 N41 C81 C71 -176.4(6)
N41 C81 C91 C101 14.2(14)
C71 C81 C91 C101 -163.1(9)
N41 C81 C91 C121 -172.6(8)
C71 C81 C91 C121 10.1(12)
C92 N31 C101 C91 176.2(8)
Fe2 N31 C101 C91 -2.9(13)
C92 N31 C101 C111 -1.7(12)
Fe2 N31 C101 C111 179.2(6)
C81 C91 C101 N31 -15.9(14)
C121 C91 C101 N31 171.0(8)
C81 C91 C101 C111 162.0(8)
C121 C91 C101 C111 -11.1(12)
C101 N31 C92 C142 -105.6(10)
Fe2 N31 C92 C142 73.6(9)
C101 N31 C92 C102 79.5(11)
Fe2 N31 C92 C102 -101.3(9)
C142 C92 C102 C112 2.7(14)
N31 C92 C102 C112 177.4(8)
C142 C92 C102 C152 -175.1(9)
N31 C92 C102 C152 -0.3(14)
C92 C102 C112 C122 -2.8(15)
C152 C102 C112 C122 174.9(10)
C102 C112 C122 C132 0.2(16)
C112 C122 C132 C142 2.8(16)
C122 C132 C142 C92 -2.9(15)
C122 C132 C142 C162 178.3(10)
C102 C92 C142 C132 0.1(13)
N31 C92 C142 C132 -174.8(8)
C102 C92 C142 C162 179.0(9)
N31 C92 C142 C162 4.0(13)
C81 N41 C93 C143 98.5(10)
Fe2 N41 C93 C143 -82.4(9)
C81 N41 C93 C103 -87.8(11)
Fe2 N41 C93 C103 91.3(9)
C143 C93 C103 C113 0.4(15)
N41 C93 C103 C113 -172.9(9)
C143 C93 C103 C153 -179.1(10)
N41 C93 C103 C153 7.6(16)
C93 C103 C113 C123 0.8(15)
C153 C103 C113 C123 -179.6(11)
C103 C113 C123 C133 -1.9(16)
C113 C123 C133 C143 1.7(15)
C103 C93 C143 C133 -0.6(14)
N41 C93 C143 C133 172.9(8)
C103 C93 C143 C163 179.8(9)
N41 C93 C143 C163 -6.7(13)
C123 C133 C143 C93 -0.5(13)
C123 C133 C143 C163 179.1(9)
C16 N51 C25 C35 -168.7(9)
Fe3 N51 C25 C35 4.5(14)
C16 N51 C25 C15 8.0(13)
Fe3 N51 C25 C15 -178.8(7)
N51 C25 C35 C45 10.2(16)
C15 C25 C35 C45 -166.6(10)
N51 C25 C35 C65 -176.2(10)
C15 C25 C35 C65 7.1(14)
C17 N61 C45 C35 169.5(9)
Fe3 N61 C45 C35 -0.5(14)
C17 N61 C45 C55 -9.4(14)
Fe3 N61 C45 C55 -179.4(7)
C25 C35 C45 N61 -12.3(16)
C65 C35 C45 N61 174.0(10)
C25 C35 C45 C55 166.6(10)
C65 C35 C45 C55 -7.1(14)
C25 N51 C16 C66 93.2(11)
Fe3 N51 C16 C66 -81.0(10)
C25 N51 C16 C26 -91.1(12)
Fe3 N51 C16 C26 94.7(10)
C66 C16 C26 C36 -1.8(15)
N51 C16 C26 C36 -177.6(10)
C66 C16 C26 C76 179.1(9)
N51 C16 C26 C76 3.3(15)
C16 C26 C36 C46 1.0(17)
C76 C26 C36 C46 -179.9(11)
C26 C36 C46 C56 -1.6(18)
C36 C46 C56 C66 3.0(18)
N51 C16 C66 C56 179.0(9)
C26 C16 C66 C56 3.1(14)
N51 C16 C66 C86 -4.1(14)
C26 C16 C66 C86 -179.9(9)
C46 C56 C66 C16 -3.7(16)
C46 C56 C66 C86 179.4(10)
C45 N61 C17 C67 -85.7(12)
Fe3 N61 C17 C67 85.8(9)
C45 N61 C17 C27 101.4(11)
Fe3 N61 C17 C27 -87.1(10)
C67 C17 C27 C37 -0.3(15)
N61 C17 C27 C37 172.4(8)
C67 C17 C27 C77 179.6(10)
N61 C17 C27 C77 -7.7(15)
C17 C27 C37 C47 0.9(16)
C77 C27 C37 C47 -179.0(10)
C27 C37 C47 C57 -0.8(18)
C37 C47 C57 C67 0.0(17)
C47 C57 C67 C17 0.5(16)
C47 C57 C67 C87 178.7(10)
C27 C17 C67 C57 -0.3(16)
N61 C17 C67 C57 -173.0(9)
C27 C17 C67 C87 -178.5(10)
N61 C17 C67 C87 8.8(15)
C96 N71 C85 C95 175.4(9)
Fe4 N71 C85 C95 -3.4(13)
C96 N71 C85 C75 -2.8(12)
Fe4 N71 C85 C75 178.5(6)
N71 C85 C95 C105 -16.0(15)
C75 C85 C95 C105 162.1(9)
N71 C85 C95 C125 170.1(8)
C75 C85 C95 C125 -11.8(13)
C97 N81 C105 C95 -172.3(8)
Fe4 N81 C105 C95 2.5(13)
C97 N81 C105 C115 7.2(12)
Fe4 N81 C105 C115 -178.1(6)
C85 C95 C105 N81 16.5(15)
C125 C95 C105 N81 -169.6(8)
C85 C95 C105 C115 -163.0(9)
C125 C95 C105 C115 11.0(13)
C85 N71 C96 C106 -105.4(10)
Fe4 N71 C96 C106 73.6(9)
C85 N71 C96 C146 80.5(11)
Fe4 N71 C96 C146 -100.6(9)
C146 C96 C106 C116 -1.1(14)
N71 C96 C106 C116 -175.3(9)
C146 C96 C106 C156 179.5(9)
N71 C96 C106 C156 5.2(14)
C96 C106 C116 C126 -1.5(15)
C156 C106 C116 C126 177.9(10)
C106 C116 C126 C136 2.5(17)
C116 C126 C136 C146 -0.9(17)
C126 C136 C146 C96 -1.7(16)
C126 C136 C146 C166 175.5(10)
C106 C96 C146 C136 2.7(15)
N71 C96 C146 C136 176.7(9)
C106 C96 C146 C166 -174.5(10)
N71 C96 C146 C166 -0.5(15)
C105 N81 C97 C147 -94.0(12)
Fe4 N81 C97 C147 90.6(10)
C105 N81 C97 C107 91.8(11)
Fe4 N81 C97 C107 -83.7(9)
C147 C97 C107 C117 -2.0(15)
N81 C97 C107 C117 172.1(9)
C147 C97 C107 C157 179.9(10)
N81 C97 C107 C157 -6.0(14)
C97 C107 C117 C127 1.3(15)
C157 C107 C117 C127 179.4(10)
C107 C117 C127 C137 -1.5(17)
C117 C127 C137 C147 2.4(17)
C107 C97 C147 C137 2.8(16)
N81 C97 C147 C137 -171.3(9)
C107 C97 C147 C167 -178.5(10)
N81 C97 C147 C167 7.4(16)
C127 C137 C147 C97 -3.0(17)
C127 C137 C147 C167 178.3(11)
C254 N54 C214 C224 0.0(14)
Fe3 N54 C214 C224 161.8(9)
N54 C214 C224 C234 -0.3(18)
C214 C224 C234 C244 2.2(16)
C214 C224 C234 C284 -123.7(12)
C224 C234 C244 C254 -4.2(17)
C284 C234 C244 C254 124.2(13)
C234 C244 C254 N54 5(2)
C214 N54 C254 C244 -2.1(16)
Fe3 N54 C254 C244 -162.2(10)
C304 N84 C264 C274 -1.1(15)
Fe4 N84 C264 C274 -161.8(10)
N84 C264 C274 C284 1.5(19)
C264 C274 C284 C294 0.5(17)
C264 C274 C284 C234 126.2(13)
C244 C234 C284 C294 -56.2(15)
C224 C234 C284 C294 67.5(15)
C244 C234 C284 C274 -179.6(10)
C224 C234 C284 C274 -56.0(14)
C274 C284 C294 C304 -3.1(17)
C234 C284 C294 C304 -126.9(13)
C284 C294 C304 N84 3.9(19)
C264 N84 C304 C294 -1.6(15)
Fe4 N84 C304 C294 159.1(10)
C354 N64 C314 C324 0.3(14)
Fe3 N64 C314 C324 175.7(8)
N64 C314 C324 C334 -1.0(15)
C314 C324 C334 C344 1.2(16)
C324 C334 C344 C354 -0.7(17)
C314 N64 C354 C344 0.3(14)
Fe3 N64 C354 C344 -174.9(8)
C334 C344 C354 N64 -0.1(17)
C404 N74 C364 C374 -2.3(14)
Fe4 N74 C364 C374 172.7(8)
N74 C364 C374 C384 0.0(16)
C364 C374 C384 C394 2.8(16)
C374 C384 C394 C404 -3.3(17)
C364 N74 C404 C394 1.9(14)
Fe4 N74 C404 C394 -173.1(8)
C384 C394 C404 N74 0.9(16)
C60 N10 C20 C30 -2.3(18)
N10 C20 C30 C40 1(2)
C20 C30 C40 C50 -2(2)
C30 C40 C50 C60 5(2)
C20 N10 C60 C50 4.8(18)
C40 C50 C60 N10 -6(2)
C70 C80 O90 C100 174.6(15)
C80 O90 C100 C110 -178.1(16)
C120 C130 O140 C150 -176.9(12)
C130 O140 C150 C160 179.9(14)
C170 C180 O190 C200 177.7(13)
C180 O190 C200 C210 176.2(12)
C5B C4B C3B C2B -15(6)
C9B C8B C7B C64 6(6)
C74 C64 C7B C8B -123(10)
N44 C64 C7B C8B 1(5)
C3B C4B C5B N14 12(5)
C14 N14 C5B C4B -12(4)
C54 N14 C5B C4B 33(3)
Fe1 N14 C5B C4B 165(2)
C7B C8B C9B C10B 10(5)
C94 C10B C9B C8B 76(3)
N44 C10B C9B C8B -33(4)
N14 C14 C2B C3B -15(7)
C24 C14 C2B C3B 166(15)
C4B C3B C2B C14 17(8)
